data_7709863
loop_
_publ_author_name
'Xin, Shu-Sheng'
'Deng, Yan-Ling'
'Pan, Chun-Yang'

_publ_section_title
;
 The crystal structure and oxygen reduction reaction of Ni(ii)-complex
 templated borate-sulfate and borate
;
_journal_name_full 'Dalton Transactions'
_journal_paper_doi 10.1039/D2DT00213B
_journal_year 2022
_chemical_formula_moiety '1.5(C4 H20 B6 N2 Ni O14), 0.5(C4 H18 B6 N2 Ni O14), 7(H2 O)'
_chemical_formula_sum 'C8 H53 B12 N4 Ni2 O35'
_chemical_formula_weight 1012.68
_space_group_crystal_system triclinic
_space_group_IT_number 2
_space_group_name_Hall '-P 1'
_space_group_name_H-M_alt 'P -1'
_atom_sites_solution_hydrogens mixed
_atom_sites_solution_primary dual
_audit_creation_date 2021-11-18
_audit_creation_method
;
Olex2 1.3
(compiled 2020.11.12 svn.r5f609507 for OlexSys, GUI svn.r6408)
;
_audit_update_record
;
2022-02-21 deposited with the CCDC.	2022-03-11 downloaded from the CCDC.
;
_cell_angle_alpha 89.0930(10)
_cell_angle_beta 85.6290(10)
_cell_angle_gamma 84.979(2)
_cell_formula_units_Z 4
_cell_length_a 9.3437(3)
_cell_length_b 15.1083(6)
_cell_length_c 28.2743(9)
_cell_measurement_reflns_used 9866
_cell_measurement_temperature 150.0
_cell_measurement_theta_max 26.20
_cell_measurement_theta_min 2.48
_cell_volume 3964.4(2)
_computing_molecular_graphics 'Olex2 1.3 (Dolomanov et al., 2009)'
_computing_publication_material 'Olex2 1.3 (Dolomanov et al., 2009)'
_computing_structure_refinement 'SHELXL 2018/3 (Sheldrick, 2015)'
_computing_structure_solution 'SHELXT 2018/2 (Sheldrick, 2018)'
_diffrn_ambient_temperature 150.0
_diffrn_measured_fraction_theta_full 0.998
_diffrn_measured_fraction_theta_max 0.996
_diffrn_measurement_device_type 'Bruker APEX-II CCD'
_diffrn_measurement_method '\f and \w scans'
_diffrn_radiation_type MoK\a
_diffrn_radiation_wavelength 0.71073
_diffrn_reflns_av_R_equivalents 0.0906
_diffrn_reflns_av_unetI/netI 0.0509
_diffrn_reflns_Laue_measured_fraction_full 0.998
_diffrn_reflns_Laue_measured_fraction_max 0.996
_diffrn_reflns_limit_h_max 11
_diffrn_reflns_limit_h_min -11
_diffrn_reflns_limit_k_max 18
_diffrn_reflns_limit_k_min -18
_diffrn_reflns_limit_l_max 35
_diffrn_reflns_limit_l_min -35
_diffrn_reflns_number 107931
_diffrn_reflns_point_group_measured_fraction_full 0.998
_diffrn_reflns_point_group_measured_fraction_max 0.996
_diffrn_reflns_theta_full 25.242
_diffrn_reflns_theta_max 26.406
_diffrn_reflns_theta_min 1.970
_diffrn_source_current 30.0
_diffrn_source_power 1.5
_diffrn_source_voltage 50.0
_diffrn_standards_number 0
_exptl_absorpt_coefficient_mu 1.066
_exptl_absorpt_correction_T_max 0.0276
_exptl_absorpt_correction_T_min 0.0101
_exptl_absorpt_correction_type multi-scan
_exptl_absorpt_process_details
;
SADABS-2016/2 (Bruker,2016/2) was used for absorption correction.
wR2(int) was 0.0913 before and 0.0742 after correction.
The Ratio of minimum to maximum transmission is 0.3659.
The \l/2 correction factor is Not present.
;
_exptl_crystal_density_diffrn 1.697
_exptl_crystal_description block
_exptl_crystal_F_000 2100
_exptl_crystal_size_max 0.2
_exptl_crystal_size_mid 0.15
_exptl_crystal_size_min 0.1
_refine_diff_density_max 1.383
_refine_diff_density_min -0.859
_refine_diff_density_rms 0.119
_refine_ls_extinction_method none
_refine_ls_goodness_of_fit_ref 1.167
_refine_ls_hydrogen_treatment mixed
_refine_ls_matrix_type fullcycle
_refine_ls_number_parameters 1202
_refine_ls_number_reflns 16225
_refine_ls_number_restraints 32
_refine_ls_restrained_S_all 1.193
_refine_ls_R_factor_all 0.0866
_refine_ls_R_factor_gt 0.0751
_refine_ls_shift/su_max 0.000
_refine_ls_shift/su_mean 0.000
_refine_ls_structure_factor_coef Fsqd
_refine_ls_weighting_details 'w=1/[\s^2^(Fo^2^)+(0.0671P)^2^+14.4638P] where P=(Fo^2^+2Fc^2^)/3'
_refine_ls_weighting_scheme calc
_refine_ls_wR_factor_gt 0.1752
_refine_ls_wR_factor_ref 0.1830
_reflns_Friedel_coverage 0.000
_reflns_number_gt 13815
_reflns_number_total 16225
_reflns_threshold_expression 'I > 2\s(I)'
_cod_data_source_file d2dt00213b2.cif
_cod_data_source_block mo_0510_5_0m
_cod_database_code 7709863
_shelx_shelxl_version_number 2018/3
_shelx_space_group_comment
;
The symmetry employed for this shelxl refinement is uniquely defined
by the following loop, which should always be used as a source of
symmetry information in preference to the above space-group names.
They are only intended as comments.
;
_shelx_estimated_absorpt_t_max 0.901
_shelx_estimated_absorpt_t_min 0.815
_olex2_refinement_description
;
1. Others
 Fixed U11: B1(0.020818) B2(0.022061) B3(0.019415) B4(0.022926) B5(0.023245)
 B6(0.020266) C1(0.031002) C2(0.019428) C3(0.047194) C4(0.046584) N1(0.027507)
 N2(0.027474) Ni1(0.019123) O1(0.032551) O2(0.021919) O3(0.021175) O4(0.027503)
 O5(0.032846) O6(0.024381) O7(0.021307) O8(0.023021) O9(0.028855) O10(0.025411)
 O11(0.021608) O12(0.024825) O13(0.044897) O14(0.046256) B7(0.022777)
 B8(0.029095) B9(0.028286) B10(0.016614) B11(0.026082) B12(0.025942)
 C5(0.02814) C6(0.041232) C7(0.06733) C8(0.052498) N3(0.025496) N4(0.029469)
 Ni2(0.022384) O15(0.03228) O16(0.027267) O17(0.029431) O18(0.044732)
 O19(0.024934) O20(0.025513) O21(0.030431) O22(0.027059) O23(0.033828)
 O24(0.041197) O25(0.026407) O26(0.0299) O27(0.024775) O28(0.042683)
 B19(0.029861) B20(0.028109) B21(0.028199) B22(0.025695) B23(0.028632)
 B24(0.018308) C13(0.032377) C14(0.03255) C15(0.065759) C16(0.042945)
 N7(0.026061) N8(0.032583) Ni4(0.022756) O42(0.060609) O43(0.028681)
 O44(0.030048) O45(0.036248) O46(0.02798) O47(0.022419) O48(0.031669)
 O49(0.029206) O50(0.035102) O51(0.042953) O52(0.028225) O53(0.031131)
 O54(0.025491) O55(0.06051) B13(0.027896) B14(0.029503) B15(0.028475)
 B16(0.023704) B17(0.021759) B18(0.021175) C9(0.053173) C10(0.040526)
 C11(0.033991) C12(0.030963) N5(0.02549) N6(0.028122) Ni3(0.02155)
 O29(0.046583) O30(0.02765) O31(0.025998) O32(0.037646) O33(0.027419)
 O34(0.021332) O35(0.025792) O36(0.026971) O37(0.027477) O38(0.056559)
 O39(0.026674) O40(0.02508) O41(0.064076) O70(0.025138) O62(0.113263)
 O65(0.05885) O67(0.039977) O69(0.053048) O61(0.045102) O56(0.049268)
 O64(0.062553) O57(0.105006) O66(0.040203) O58(0.082315) O68(0.045295)
 O59(0.068473) O60(0.050028)
 Fixed U12: B1(-0.00074) B2(-0.000164) B3(-0.001594) B4(-0.000173)
 B5(0.001103) B6(-0.003767) C1(0.011817) C2(0.010882) C3(-0.001319)
 C4(0.000476) N1(-0.00702) N2(-0.001307) Ni1(-0.002139) O1(-0.003017) O2(-
 0.000172) O3(-0.001055) O4(0.001008) O5(-0.001613) O6(-0.002534) O7(-0.000477)
 O8(-0.002236) O9(0.003863) O10(-0.000025) O11(-0.000523) O12(-0.001018)
 O13(0.013209) O14(-0.011649) B7(-0.000235) B8(-0.000485) B9(-0.000307) B10(-
 0.001581) B11(-0.002071) B12(-0.000974) C5(-0.006054) C6(-0.025646)
 C7(0.007977) C8(0.00757) N3(-0.00037) N4(0.002833) Ni2(0.00003) O15(0.006251)
 O16(-0.001065) O17(-0.002041) O18(-0.004859) O19(-0.000996) O20(-0.0013) O21(-
 0.002863) O22(-0.0024) O23(-0.004917) O24(-0.01329) O25(-0.000027)
 O26(0.000962) O27(-0.002757) O28(0.006483) B19(-0.001911) B20(-0.002827)
 B21(0.00033) B22(-0.003315) B23(0.000862) B24(0.001682) C13(0.003842)
 C14(0.017333) C15(-0.012093) C16(0.005528) N7(-0.002068) N8(-0.003505) Ni4(-
 0.002658) O42(-0.005522) O43(-0.003772) O44(0.006419) O45(0.000239) O46(-
 0.002486) O47(0.001029) O48(0.000214) O49(0.002472) O50(0.00314) O51(0.01081)
 O52(-0.00107) O53(-0.00286) O54(0.00087) O55(-0.019199) B13(-0.001503)
 B14(0.000831) B15(-0.001073) B16(0.000268) B17(-0.001672) B18(-0.001163)
 C9(0.00808) C10(-0.002213) C11(-0.039899) C12(-0.053691) N5(0.000094)
 N6(0.002371) Ni3(0.001124) O29(-0.006577) O30(-0.002745) O31(0.00312)
 O32(0.001561) O33(-0.002633) O34(-0.001143) O35(-0.001838) O36(-0.002561) O37(-
 0.003093) O38(-0.025981) O39(0.00059) O40(-0.001074) O41(0.015503) O70(-
 0.002308) O62(0.002989) O65(-0.00682) O67(-0.00033) O69(-0.004947)
 O61(0.010049) O56(0.005746) O64(-0.019244) O57(-0.029369) O66(0.00359)
 O58(0.011911) O68(0.000594) O59(0.038952) O60(0.000395)
 Fixed U13: B1(0.006539) B2(0.000446) B3(-0.001709) B4(-0.000485) B5(0.000063)
 B6(-0.000015) C1(0.009192) C2(0.002895) C3(-0.017239) C4(-0.017498)
 N1(0.005302) N2(-0.001669) Ni1(0.003378) O1(-0.000408) O2(-0.000408)
 O3(0.002295) O4(0.001857) O5(0.006967) O6(0.005491) O7(0.002207) O8(0.002448)
 O9(0.000522) O10(0.002348) O11(0.004197) O12(0.006245) O13(-0.004656)
 O14(0.006627) B7(-0.001373) B8(0.000029) B9(0.001506) B10(0.006704)
 B11(0.002535) B12(0.00027) C5(0.004842) C6(-0.001095) C7(-0.027953) C8(-
 0.014417) N3(0.004024) N4(-0.000202) Ni2(0.002459) O15(0.000499) O16(0.002459)
 O17(0.004537) O18(0.008576) O19(0.000369) O20(0.004308) O21(0.005468)
 O22(0.002436) O23(0.003554) O24(0.008946) O25(0.002119) O26(0.004912)
 O27(0.001628) O28(0.009034) B19(0.000751) B20(0.003565) B21(0.000633)
 B22(0.008488) B23(0.002535) B24(0.001103) C13(0.001545) C14(0.001948) C15(-
 0.033787) C16(0.001816) N7(0.003419) N8(-0.004227) Ni4(0.001617) O42(0.000774)
 O43(0.002022) O44(0.005896) O45(0.007262) O46(0.002482) O47(0.001605)
 O48(0.003389) O49(0.005042) O50(0.002688) O51(0.005961) O52(0.002898)
 O53(0.003355) O54(0.002205) O55(0.002895) B13(0.001091) B14(0.001705)
 B15(0.004024) B16(0.004197) B17(0.000545) B18(0.003598) C9(-0.030155) C10(-
 0.012303) C11(-0.001109) C12(0.017249) N5(-0.00287) N6(0.005401) Ni3(0.002383)
 O29(0.00956) O30(0.000446) O31(0.002941) O32(-0.00496) O33(0.005578)
 O34(0.003466) O35(0.000457) O36(0.002623) O37(-0.00042) O38(-0.007518)
 O39(0.003916) O40(0.001376) O41(0.005949) O70(0.003882) O62(0.00239)
 O65(0.018693) O67(-0.005731) O69(-0.006946) O61(0.008603) O56(0.001254)
 O64(0.018927) O57(-0.018304) O66(-0.003663) O58(0.005589) O68(0.000607)
 O59(0.012745) O60(0.007935)
 Fixed U22: B1(0.026967) B2(0.021003) B3(0.027022) B4(0.021003) B5(0.024003)
 B6(0.025023) C1(0.098772) C2(0.106142) C3(0.038136) C4(0.037842) N1(0.034987)
 N2(0.031987) Ni1(0.021985) O1(0.023004) O2(0.021004) O3(0.022985) O4(0.021041)
 O5(0.025041) O6(0.027022) O7(0.018966) O8(0.020985) O9(0.021003) O10(0.024949)
 O11(0.01993) O12(0.022985) O13(0.029894) O14(0.027986) B7(0.022949)
 B8(0.019948) B9(0.020967) B10(0.027986) B11(0.022004) B12(0.024967)
 C5(0.091011) C6(0.072808) C7(0.055101) C8(0.052529) N3(0.028041) N4(0.033968)
 Ni2(0.023004) O15(0.026967) O16(0.022003) O17(0.022985) O18(0.024004)
 O19(0.023003) O20(0.019985) O21(0.024985) O22(0.019967) O23(0.023022)
 O24(0.031986) O25(0.024948) O26(0.029096) O27(0.024041) O28(0.027005)
 B19(0.024004) B20(0.02304) B21(0.024059) B22(0.030986) B23(0.021003)
 B24(0.027078) C13(0.091957) C14(0.08838) C15(0.081067) C16(0.062266)
 N7(0.035951) N8(0.047117) Ni4(0.026022) O42(0.027041) O43(0.023059)
 O44(0.024059) O45(0.024023) O46(0.027041) O47(0.023004) O48(0.025004)
 O49(0.025059) O50(0.024004) O51(0.029041) O52(0.029096) O53(0.026949)
 O54(0.021986) O55(0.034968) B13(0.02606) B14(0.01904) B15(0.020041)
 B16(0.02893) B17(0.025041) B18(0.027115) C9(0.048531) C10(0.045248)
 C11(0.134181) C12(0.25338) N5(0.034042) N6(0.037024) Ni3(0.024004)
 O29(0.028967) O30(0.026004) O31(0.022041) O32(0.028041) O33(0.025041)
 O34(0.021003) O35(0.024022) O36(0.027022) O37(0.022985) O38(0.041171)
 O39(0.024114) O40(0.022003) O41(0.026023) O70(0.028059) O62(0.163936)
 O65(0.035007) O67(0.026118) O69(0.05901) O61(0.03497) O56(0.038099)
 O64(0.045937) O57(0.050897) O66(0.034896) O58(0.032246) O68(0.027061)
 O59(0.072324) O60(0.044866)
 Fixed U23: B1(-0.001797) B2(0.000175) B3(0.001148) B4(0.000184) B5(0.000129)
 B6(0.001231) C1(-0.012604) C2(0.007397) C3(0.007397) C4(-0.008466) N1(-
 0.000714) N2(-0.000705) Ni1(-0.000825) O1(0.000194) O2(0.000194) O3(-0.000834)
 O4(0.002203) O5(0.002212) O6(0.001166) O7(-0.001834) O8(-0.000816)
 O9(0.000184) O10(-0.002806) O11(-0.003816) O12(-0.000843) O13(-0.00577) O14(-
 0.000797) B7(-0.00277) B8(-0.002843) B9(-0.001797) B10(-0.000788)
 B11(0.000184) B12(-0.001825) C5(0.000341) C6(-0.01053) C7(0.005461) C8(-
 0.025522) N3(0.002221) N4(-0.00176) Ni2(0.000175) O15(-0.001797) O16(0.000175)
 O17(-0.000806) O18(0.000184) O19(0.000166) O20(-0.000834) O21(-0.000816) O22(-
 0.001806) O23(0.001175) O24(-0.00076) O25(-0.002834) O26(0.005175)
 O27(0.002175) O28(0.00024) B19(0.000212) B20(0.002166) B21(0.003166) B22(-
 0.000816) B23(0.000184) B24(0.004212) C13(-0.002539) C14(0.020388)
 C15(0.003507) C16(0.014314) N7(-0.002677) N8(0.006277) Ni4(0.001184)
 O42(0.002194) O43(0.003212) O44(0.003194) O45(0.001258) O46(0.002157)
 O47(0.000194) O48(0.000166) O49(0.003212) O50(0.000203) O51(0.002212)
 O52(0.005175) O53(-0.002806) O54(-0.000723) O55(-0.001751) B13(0.003221)
 B14(0.002185) B15(0.002221) B16(-0.003816) B17(0.002166) B18(0.006249) C9(-
 0.025356) C10(0.013443) C11(0.009378) C12(-0.034614) N5(0.00224) N6(0.001277)
 Ni3(0.000166) O29(-0.001797) O30(0.000175) O31(0.002212) O32(0.002231)
 O33(0.002166) O34(0.000175) O35(0.001166) O36(0.001184) O37(-0.000797)
 O38(0.009212) O39(0.006166) O40(0.000166) O41(0.001221) O70(0.003194)
 O62(0.050957) O65(0.000433) O67(0.006581) O69(0.000498) O61(-0.001548)
 O56(0.005341) O64(-0.003253) O57(-0.005595) O66(-0.00565) O58(0.013416)
 O68(0.003406) O59(0.017508) O60(-0.006958)
 Fixed U33: B1(0.022) B2(0.019) B3(0.016) B4(0.02) B5(0.014) B6(0.025)
 C1(0.043) C2(0.043) C3(0.043) C4(0.058) N1(0.031) N2(0.032) Ni1(0.019)
 O1(0.021) O2(0.021) O3(0.018) O4(0.022) O5(0.023) O6(0.018) O7(0.018) O8(0.02)
 O9(0.02) O10(0.021) O11(0.02) O12(0.017) O13(0.025) O14(0.022) B7(0.025)
 B8(0.017) B9(0.022) B10(0.023) B11(0.02) B12(0.019) C5(0.037) C6(0.051)
 C7(0.05) C8(0.052) N3(0.024) N4(0.026) Ni2(0.019) O15(0.022) O16(0.019)
 O17(0.021) O18(0.02) O19(0.018) O20(0.018) O21(0.02) O22(0.021) O23(0.019)
 O24(0.026) O25(0.018) O26(0.019) O27(0.019) O28(0.026) B19(0.023) B20(0.018)
 B21(0.018) B22(0.02) B23(0.02) B24(0.023) C13(0.05) C14(0.042) C15(0.055)
 C16(0.034) N7(0.035) N8(0.03) Ni4(0.02) O42(0.021) O43(0.023) O44(0.021)
 O45(0.028) O46(0.017) O47(0.021) O48(0.018) O49(0.023) O50(0.022) O51(0.023)
 O52(0.019) O53(0.021) O54(0.03) O55(0.027) B13(0.024) B14(0.02) B15(0.024)
 B16(0.02) B17(0.018) B18(0.027) C9(0.07) C10(0.048) C11(0.041) C12(0.042)
 N5(0.026) N6(0.03) Ni3(0.018) O29(0.022) O30(0.019) O31(0.023) O32(0.025)
 O33(0.018) O34(0.019) O35(0.018) O36(0.02) O37(0.022) O38(0.023) O39(0.018)
 O40(0.018) O41(0.024) O70(0.021) O62(0.212) O65(0.047) O67(0.063) O69(0.054)
 O61(0.049) O56(0.037) O64(0.081) O57(0.044) O66(0.038) O58(0.045) O68(0.044)
 O59(0.055) O60(0.113)
 Fixed Uiso: B1(0.023) B2(0.021) B3(0.021) B4(0.021) B5(0.021) B6(0.023)
 C1(0.058) H1A(0.069) H1B(0.069) C2(0.056) H2A(0.067) H2B(0.067) C3(0.043)
 H3A(0.064) H3B(0.064) H3C(0.064) C4(0.047) H4A(0.071) H4B(0.071) H4C(0.071)
 N1(0.031) H1C(0.037) H1D(0.037) N2(0.03) Ni1(0.02) O1(0.025) H1(0.038)
 O2(0.021) O3(0.021) O4(0.024) O5(0.027) H5(0.041) O6(0.023) O7(0.019)
 O8(0.021) H8(0.032) O9(0.023) O10(0.024) O11(0.021) H11(0.031) O12(0.021)
 H12(0.032) O13(0.033) H13(0.05) O14(0.032) H14A(0.048) H14B(0.048) B7(0.024)
 B8(0.022) B9(0.024) B10(0.023) B11(0.023) B12(0.023) C5(0.052) H5A(0.063)
 H5B(0.063) C6(0.055) H6A(0.066) H6B(0.066) C7(0.057) H7A(0.086) H7B(0.086)
 H7C(0.086) C8(0.052) H8A(0.078) H8B(0.078) H8C(0.078) N3(0.026) H3D(0.031)
 H3E(0.031) N4(0.029) Ni2(0.021) O15(0.027) H15(0.04) O16(0.023) O17(0.025)
 O18(0.03) H18(0.044) O19(0.022) O20(0.021) O21(0.025) O22(0.023) O23(0.025)
 O24(0.033) H24(0.049) O25(0.023) H25(0.035) O26(0.026) H26(0.039) O27(0.023)
 H27(0.034) O28(0.032) H28A(0.048) H28B(0.048) B19(0.026) B20(0.023) B21(0.024)
 B22(0.026) B23(0.023) B24(0.023) C13(0.058) H13A(0.07) H13B(0.07) C14(0.054)
 H14C(0.065) H14D(0.065) C15(0.067) H15A(0.101) H15B(0.101) H15C(0.101)
 C16(0.047) H16A(0.07) H16B(0.07) H16C(0.07) N7(0.032) H7D(0.039) H7E(0.039)
 N8(0.037) Ni4(0.023) O42(0.036) H42(0.055) O43(0.025) O44(0.025) O45(0.029)
 H45(0.044) O46(0.024) O47(0.022) O48(0.025) O49(0.026) O50(0.027) O51(0.032)
 H51(0.035) O52(0.026) H52(0.038) O53(0.026) H53(0.039) O54(0.026) H54(0.039)
 O55(0.041) H55A(0.061) H55B(0.061) B13(0.026) B14(0.023) B15(0.024) B16(0.024)
 B17(0.022) B18(0.025) C9(0.057) H9A(0.085) H9B(0.085) H9C(0.085) C10(0.045)
 H10A(0.067) H10B(0.067) H10C(0.067) C11(0.07) H11A(0.084) C12(0.109)
 H12A(0.13) N5(0.029) N6(0.032) H6C(0.038) H6D(0.038) Ni3(0.021) O29(0.033)
 H29(0.049) O30(0.024) O31(0.023) O32(0.03) H32(0.045) O33(0.023) O34(0.02)
 O35(0.022) O36(0.024) O37(0.024) O38(0.04) H38(0.06) O39(0.023) H39(0.034)
 O40(0.022) H40(0.033) O41(0.038) H41A(0.057) H41B(0.057) O70(0.025) H70(0.037)
 O62(0.163) H62A(0.245) H62B(0.245) O65(0.047) H65A(0.07) H65B(0.07) O67(0.043)
 H67A(0.065) H67B(0.065) O69(0.055) H69A(0.083) H69B(0.083) O61(0.043)
 H61A(0.064) H61B(0.064) O56(0.041) H56A(0.062) H56B(0.062) O64(0.063)
 H64A(0.095) H64B(0.095) O57(0.067) H57A(0.1) H57B(0.1) O66(0.038) H66A(0.057)
 H66B(0.057) O58(0.053) H58A(0.08) H58B(0.08) O68(0.039) H68A(0.058)
 H68B(0.058) O59(0.065) H59A(0.098) H59B(0.098) O60(0.069) H60A(0.104)
 H60B(0.104) H63A(0.124) H63B(0.124)
 Fixed X: B1(0.20322) B2(0.31235) B3(0.19125) B4(0.22768) B5(0.22294)
 B6(0.09228) C1(0.8134) H1A(0.80467) H1B(0.901178) C2(0.8278) H2A(0.855377)
 H2B(0.90665) C3(0.68505) H3A(0.594025) H3B(0.765793) H3C(0.688357) C4(0.70436)
 H4A(0.717029) H4B(0.786519) H4C(0.615367) N1(0.68619) H1C(0.658098)
 H1D(0.706697) N2(0.69555) Ni1(0.52417) O1(0.15751) H1(0.175608) O2(0.26521)
 O3(0.18312) O4(0.2799) O5(0.12854) H5(0.075472) O6(0.16351) O7(0.22818)
 O8(0.4669) H8(0.50492) O9(0.12822) O10(0.12931) O11(0.37182) H11(0.37058)
 O12(0.37421) H12(0.412773) O13(0.0111) H13(-0.029215) O14(0.53381)
 H14A(0.59932) H14B(0.56527) B7(0.45043) B8(0.57445) B9(0.55852) B10(0.48642)
 B11(0.58903) B12(0.50577) C5(1.14949) H5A(1.204524) H5B(1.213105) C6(1.10304)
 H6A(1.060133) H6B(1.188151) C7(1.06789) H7A(0.995188) H7B(1.122591)
 H7C(1.133568) C8(0.91625) H8A(0.874672) H8B(0.981842) H8C(0.838878)
 N3(1.02157) H3D(1.044006) H3E(0.990478) N4(0.99625) Ni2(0.86286) O15(0.41912)
 H15(0.364069) O16(0.51722) O17(0.54184) O18(0.47493) H18(0.444457)
 O19(0.52121) O20(0.54401) O21(0.49961) O22(0.49627) O23(0.47753) O24(0.37254)
 H24(0.351348) O25(0.73047) H25(0.74945) O26(0.71296) H26(0.727196)
 O27(0.74607) H27(0.770228) O28(0.96989) H28A(1.00751) H28B(0.94841) B19(-
 0.02802) B20(0.11901) B21(0.105) B22(0.09204) B23(0.17729) B24(0.06317)
 C13(0.71213) H13A(0.757337) H13B(0.777296) C14(0.68607) H14C(0.777503)
 H14D(0.654215) C15(0.63598) H15A(0.563425) H15B(0.667293) H15C(0.718928)
 C16(0.52069) H16A(0.487203) H16B(0.440735) H16C(0.598809) N7(0.5719)
 H7D(0.549224) H7E(0.576869) N8(0.57378) Ni4(0.41286) O42(0.06401)
 H42(0.100709) O43(0.12871) O44(0.12989) O45(0.00924) H45(-0.04249)
 O46(0.07862) O47(0.10628) O48(0.0495) O49(0.02261) O50(0.0084) O51(-0.12109)
 H51(-0.15849) O52(0.26914) H52(0.28941) O53(0.25483) H53(0.25782) O54(0.3319)
 H54(0.37582) O55(0.46893) H55A(0.47384) H55B(0.49321) B13(0.42216)
 B14(0.30923) B15(0.3132) B16(0.34845) B17(0.27083) B18(0.39228) C9(-0.09015)
 H9A(-0.005468) H9B(-0.163958) H9C(-0.06252) C10(-0.20249) H10A(-0.248516)
 H10B(-0.272984) H10C(-0.122002) C11(-0.26433) H11A(-0.330452) C12(-0.27409)
 H12A(-0.364851) N5(-0.14826) N6(-0.14209) H6C(-0.115081) H6D(-0.153006)
 Ni3(0.01137) O29(0.3737) H29(0.405422) O30(0.29956) O31(0.34794) O32(0.46366)
 H32(0.455288) O33(0.37112) O34(0.32637) O35(0.37244) O36(0.38732) O37(0.39049)
 O38(0.48999) H38(0.504421) O39(0.15528) H39(0.139708) O40(0.15766)
 H40(0.14548) O41(-0.0545) H41A(-0.10271) H41B(-0.06602) O70(0.11427)
 H70(0.09976) O62(0.23113) H62A(0.25665) H62B(0.29183) O65(0.28399)
 H65A(0.20549) H65B(0.30109) O67(0.46933) H67A(0.55066) H67B(0.49278)
 O69(0.02451) H69A(-0.01985) H69B(-0.01474) O61(0.4405) H61A(0.5125)
 H61B(0.44971) O56(-0.23138) H56A(-0.32365) H56B(-0.20052) O64(0.03191)
 H64A(0.02931) H64B(-0.01434) O57(0.32021) H57A(0.34696) H57B(0.33511)
 O66(0.21579) H66A(0.2405) H66B(0.29966) O58(0.21659) H58A(0.16149)
 H58B(0.20537) O68(0.23953) H68A(0.24955) H68B(0.17532) O59(0.45476)
 H59A(0.3906) H59B(0.53012) O60(0.15211) H60A(0.16887) H60B(0.23517)
 O63(0.13103) H63A(0.08815) H63B(0.19749)
 Fixed Y: B1(0.19866) B2(0.20525) B3(0.19734) B4(0.34667) B5(0.34622)
 B6(0.46475) C1(0.28704) H1A(0.222244) H1B(0.296784) C2(0.32032) H2A(0.382061)
 H2B(0.284103) C3(0.23298) H3A(0.234233) H3B(0.221539) H3C(0.18578) C4(0.38578)
 H4A(0.443986) H4B(0.367938) H4C(0.389397) N1(0.33077) H1C(0.29602)
 H1D(0.38399) N2(0.31938) Ni1(0.34889) O1(0.15173) H1(0.097069) O2(0.15708)
 O3(0.28927) O4(0.16013) O5(0.14086) H5(0.17064) O6(0.28781) O7(0.29588)
 O8(0.21764) H8(0.17502) O9(0.42498) O10(0.42717) O11(0.36345) H11(0.40026)
 O12(0.3723) H12(0.340429) O13(0.54414) H13(0.552786) O14(0.4853) H14A(0.50057)
 H14B(0.50079) B7(0.56078) B8(0.66482) B9(0.68049) B10(0.80361) B11(0.81917)
 B12(0.83326) C5(0.73541) H5A(0.679943) H5B(0.768482) C6(0.78944) H6A(0.848106)
 H6B(0.799378) C7(0.68232) H7A(0.65026) H7B(0.713578) H7C(0.64001) C8(0.81646)
 H8A(0.863617) H8B(0.841404) H8C(0.79062) N3(0.71379) H3D(0.665357)
 H3E(0.760274) N4(0.7471) Ni2(0.68808) O15(0.83649) H15(0.88171) O16(0.85661)
 O17(0.87011) O18(0.88857) H18(0.85968) O19(0.714) O20(0.72506) O21(0.74338)
 O22(0.58688) O23(0.60398) O24(0.4874) H24(0.476049) O25(0.64073) H25(0.63403)
 O26(0.65944) H26(0.630099) O27(0.81295) H27(0.831028) O28(0.55793)
 H28A(0.52609) H28B(0.51918) B19(0.95189) B20(0.84164) B21(0.83141)
 B22(0.69893) B23(0.69129) B24(0.68017) C13(0.76899) H13A(0.824675)
 H13B(0.731006) C14(0.72186) H14C(0.713043) H14D(0.66253) C15(0.84397)
 H15A(0.873073) H15B(0.887516) H15C(0.819297) C16(0.70974) H16A(0.658654)
 H16B(0.739539) H16C(0.689324) N7(0.78879) H7D(0.740662) H7E(0.835) N8(0.77242)
 Ni4(0.82102) O42(0.65853) H42(0.605748) O43(0.6503) O44(0.64198) O45(0.62364)
 H45(0.653155) O46(0.79041) O47(0.78473) O48(0.77008) O49(0.92138) O50(0.90998)
 O51(1.02712) H51(1.03532) O52(0.86293) H52(0.86299) O53(0.84821) H53(0.8846)
 O54(0.69777) H54(0.64694) O55(0.95249) H55A(0.98792) H55B(0.98369)
 B13(0.96103) B14(0.84719) B15(0.84582) B16(0.70219) B17(0.70491) B18(0.69745)
 C9(0.72758) H9A(0.74388) H9B(0.711663) H9C(0.67672) C10(0.87483)
 H10A(0.924895) H10B(0.85204) H10C(0.894778) C11(0.77753) H11A(0.73753)
 C12(0.81264) H12A(0.829877) N5(0.80376) N6(0.82251) H6C(0.772603)
 H6D(0.869446) Ni3(0.8437) O29(0.65104) H29(0.681696) O30(0.66146) O31(0.65485)
 O32(0.65072) H32(0.596221) O33(0.7901) O34(0.79604) O35(0.788) O36(0.92644)
 O37(0.92439) O38(1.03764) H38(1.054591) O39(0.86708) H39(0.903703)
 O40(0.87201) H40(0.86308) O41(0.97751) H41A(1.00973) H41B(1.00792)
 O70(0.71481) H70(0.67738) O62(0.37444) H62A(0.42558) H62B(0.34209)
 O65(0.49339) H65A(0.49015) H65B(0.54897) O67(-0.04003) H67A(-0.07157)
 H67B(0.01432) O69(0.99817) H69A(1.01879) H69B(1.02431) O61(0.47289)
 H61A(0.43516) H61B(0.47994) O56(1.029) H56A(1.03405) H56B(0.97896)
 O64(0.49203) H64A(0.52051) H64B(0.44545) O57(0.96303) H57A(0.95239)
 H57B(1.01852) O66(-0.02841) H66A(-0.03416) H66B(-0.03643) O58(0.46392)
 H58A(0.45561) H58B(0.52092) O68(0.98048) H68A(1.03895) H68B(0.98349)
 O59(0.51811) H59A(0.48015) H59B(0.49434) O60(0.47779) H60A(0.47447)
 H60B(0.46253) O63(0.51793) H63A(0.53034) H63B(0.55408)
 Fixed Z: B1(-0.01985) B2(0.05674) B3(0.13765) B4(0.01236) B5(0.10479)
 B6(0.06083) C1(0.0203) H1A(0.022475) H1B(-0.000331) C2(0.06647) H2A(0.063418)
 H2B(0.081026) C3(0.12271) H3A(0.14245) H3B(0.14278) H3C(0.099173) C4(0.13555)
 H4A(0.120799) H4B(0.154181) H4C(0.156403) N1(-0.00131) H1C(-0.024302) H1D(-
 0.014459) N2(0.09821) Ni1(0.05373) O1(-0.05619) H1(-0.051252) O2(0.01758) O3(-
 0.02382) O4(0.10131) O5(0.16991) H5(0.190279) O6(0.14165) O7(0.05848)
 O8(0.04916) H8(0.03021) O9(0.01779) O10(0.10234) O11(0.11027) H11(0.13395)
 O12(-0.00039) H12(-0.022741) O13(0.06277) H13(0.037341) O14(0.05415)
 H14A(0.03255) H14B(0.08095) B7(0.17776) B8(0.12381) B9(0.21467) B10(0.08311)
 B11(0.15949) B12(0.24558) C5(0.13757) H5A(0.147234) H5B(0.115433) C6(0.17936)
 H6A(0.168973) H6B(0.196767) C7(0.24366) H7A(0.26198) H7B(0.265373)
 H7C(0.224851) C8(0.24151) H8A(0.221215) H8B(0.262158) H8C(0.260993) N3(0.1137)
 H3D(0.094978) H3E(0.095165) N4(0.21177) Ni2(0.16573) O15(0.04427)
 H15(0.052038) O16(0.11884) O17(0.20199) O18(0.28285) H18(0.306593)
 O19(0.08268) O20(0.16678) O21(0.25073) O22(0.13296) O23(0.2174) O24(0.18134)
 H24(0.210072) O25(0.11687) H25(0.08615) O26(0.21773) H26(0.242672)
 O27(0.15218) H27(0.124723) O28(0.17149) H28A(0.14757) H28B(0.19342)
 B19(0.68222) B20(0.63129) B21(0.72343) B22(0.59217) B23(0.67222) B24(0.7543)
 C13(0.63978) H13A(0.644669) H13B(0.617759) C14(0.68593) H14C(0.70161)
 H14D(0.679928) C15(0.74211) H15A(0.764961) H15B(0.718325) H15C(0.758748)
 C16(0.75498) H16A(0.739449) H16B(0.774808) H16C(0.774828) N7(0.62009)
 H7D(0.604169) H7E(0.599163) N8(0.71869) Ni4(0.67378) O42(0.55123)
 H42(0.551158) O43(0.63058) O44(0.7145) O45(0.78819) H45(0.80899) O46(0.59143)
 O47(0.67556) O48(0.76021) O49(0.63832) O50(0.723) O51(0.68415) H51(0.71071)
 O52(0.62314) H52(0.59225) O53(0.72759) H53(0.75111) O54(0.66854) H54(0.6595)
 O55(0.67232) H55A(0.6478) H55B(0.69559) B13(0.43924) B14(0.39782) B15(0.48957)
 B16(0.36018) B17(0.44655) B18(0.52062) C9(0.37722) H9A(0.35749) H9B(0.356814)
 H9C(0.397519) C10(0.3751) H10A(0.393894) H10B(0.355515) H10C(0.354589)
 C11(0.44069) H11A(0.431883) C12(0.48507) H12A(0.501261) N5(0.40716)
 N6(0.50632) H6C(0.522995) H6D(0.526438) Ni3(0.45142) O29(0.32113)
 H29(0.298267) O30(0.40174) O31(0.48294) O32(0.5548) H32(0.551829) O33(0.35921)
 O34(0.44375) O35(0.52604) O36(0.39867) O37(0.48313) O38(0.4357) H38(0.462952)
 O39(0.39566) H39(0.373588) O40(0.50293) H40(0.53391) O41(0.4469) H41A(0.46898)
 H41B(0.4209) O70(0.45911) H70(0.48295) O62(0.46332) H62A(0.45284)
 H62B(0.48451) O65(0.27682) H65A(0.29513) H65B(0.27762) O67(-0.11379) H67A(-
 0.11087) H67B(-0.11711) O69(0.113) H69A(0.13924) H69B(0.08896) O61(0.56171)
 H61A(0.55241) H61B(0.59175) O56(0.77914) H56A(0.78688) H56B(0.79207)
 O64(0.33504) H64A(0.36161) H64B(0.34205) O57(0.798) H57A(0.82647)
 H57B(0.79256) O66(-0.05656) H66A(-0.02744) H66B(-0.07209) O58(0.71344)
 H58A(0.69077) H58B(0.71833) O68(0.04177) H68A(0.0402) H68B(0.06583)
 O59(0.65601) H59A(0.66124) H59B(0.66923) O60(0.53866) H60A(0.508)
 H60B(0.54977) O63(0.41925) H63A(0.44706) H63B(0.41265)
;
_olex2_submission_special_instructions 'No special instructions were received'

loop_
_space_group_symop_operation_xyz
'x, y, z'
'-x, -y, -z'

loop_
_atom_site_label
_atom_site_type_symbol
_atom_site_fract_x
_atom_site_fract_y
_atom_site_fract_z
_atom_site_U_iso_or_equiv
_atom_site_adp_type
_atom_site_occupancy
_atom_site_site_symmetry_order
_atom_site_calc_flag
_atom_site_refinement_flags_posn
_atom_site_refinement_flags_adp
_atom_site_refinement_flags_occupancy
_atom_site_disorder_assembly
_atom_site_disorder_group
B1 B 0.203220 0.198660 -0.019850 0.023 Uani 1 1 d . . . . .
B2 B 0.312350 0.205250 0.056740 0.021 Uani 1 1 d D . . . .
B3 B 0.191250 0.197340 0.137650 0.021 Uani 1 1 d . . . . .
B4 B 0.227680 0.346670 0.012360 0.021 Uani 1 1 d . . . . .
B5 B 0.222940 0.346220 0.104790 0.021 Uani 1 1 d D . . . .
B6 B 0.092280 0.464750 0.060830 0.023 Uani 1 1 d . . . . .
C1 C 0.813400 0.287040 0.020300 0.058 Uani 1 1 d . . . . .
H1A H 0.804670 0.222244 0.022475 0.069 Uiso 1 1 calc R U . . .
H1B H 0.901178 0.296784 -0.000331 0.069 Uiso 1 1 calc R U . . .
C2 C 0.827800 0.320320 0.066470 0.056 Uani 1 1 d . . . . .
H2A H 0.855377 0.382061 0.063418 0.067 Uiso 1 1 calc R U . . .
H2B H 0.906650 0.284103 0.081026 0.067 Uiso 1 1 calc R U . . .
C3 C 0.685050 0.232980 0.122710 0.043 Uani 1 1 d . . . . .
H3A H 0.594025 0.234233 0.142450 0.064 Uiso 1 1 calc R U . . .
H3B H 0.765793 0.221539 0.142780 0.064 Uiso 1 1 calc R U . . .
H3C H 0.688357 0.185780 0.099173 0.064 Uiso 1 1 calc R U . . .
C4 C 0.704360 0.385780 0.135550 0.047 Uani 1 1 d . . . . .
H4A H 0.717029 0.443986 0.120799 0.071 Uiso 1 1 calc R U . . .
H4B H 0.786519 0.367938 0.154181 0.071 Uiso 1 1 calc R U . . .
H4C H 0.615367 0.389397 0.156403 0.071 Uiso 1 1 calc R U . . .
N1 N 0.686190 0.330770 -0.001310 0.031 Uani 1 1 d . . . . .
H1C H 0.658098 0.296020 -0.024302 0.037 Uiso 1 1 calc R U . . .
H1D H 0.706697 0.383990 -0.014459 0.037 Uiso 1 1 calc R U . . .
N2 N 0.695550 0.319380 0.098210 0.030 Uani 1 1 d . . . . .
Ni1 Ni 0.524170 0.348890 0.053730 0.020 Uani 1 1 d D . . . .
O1 O 0.157510 0.151730 -0.056190 0.025 Uani 1 1 d . . . . .
H1 H 0.175608 0.097069 -0.051252 0.038 Uiso 1 1 calc R U . . .
O2 O 0.265210 0.157080 0.017580 0.021 Uani 1 1 d . . . . .
O3 O 0.183120 0.289270 -0.023820 0.021 Uani 1 1 d . . . . .
O4 O 0.279900 0.160130 0.101310 0.024 Uani 1 1 d . . . . .
O5 O 0.128540 0.140860 0.169910 0.027 Uani 1 1 d . . . . .
H5 H 0.075472 0.170640 0.190279 0.041 Uiso 1 1 calc R U . . .
O6 O 0.163510 0.287810 0.141650 0.023 Uani 1 1 d . . . . .
O7 O 0.228180 0.295880 0.058480 0.019 Uani 1 1 d . . . . .
O8 O 0.466900 0.217640 0.049160 0.021 Uani 1 1 d D . . . .
H8 H 0.504920 0.175020 0.030210 0.032 Uiso 1 1 d D U . . .
O9 O 0.128220 0.424980 0.017790 0.023 Uani 1 1 d . . . . .
O10 O 0.129310 0.427170 0.102340 0.024 Uani 1 1 d . . . . .
O11 O 0.371820 0.363450 0.110270 0.021 Uani 1 1 d D . . . .
H11 H 0.370580 0.400260 0.133950 0.031 Uiso 1 1 d D U . . .
O12 O 0.374210 0.372300 -0.000390 0.021 Uani 1 1 d . . . . .
H12 H 0.412773 0.340429 -0.022741 0.032 Uiso 1 1 calc R U . . .
O13 O 0.011100 0.544140 0.062770 0.033 Uani 1 1 d . . . . .
H13 H -0.029215 0.552786 0.037341 0.050 Uiso 1 1 calc R U . . .
O14 O 0.533810 0.485300 0.054150 0.032 Uani 1 1 d . . . . .
H14A H 0.599320 0.500570 0.032550 0.048 Uiso 1 1 d R U . . .
H14B H 0.565270 0.500790 0.080950 0.048 Uiso 1 1 d R U . . .
B7 B 0.450430 0.560780 0.177760 0.024 Uani 1 1 d . . . . .
B8 B 0.574450 0.664820 0.123810 0.022 Uani 1 1 d D . . . .
B9 B 0.558520 0.680490 0.214670 0.024 Uani 1 1 d . . . . .
B10 B 0.486420 0.803610 0.083110 0.023 Uani 1 1 d . . . . .
B11 B 0.589030 0.819170 0.159490 0.023 Uani 1 1 d . . . . .
B12 B 0.505770 0.833260 0.245580 0.023 Uani 1 1 d . . . . .
C5 C 1.149490 0.735410 0.137570 0.052 Uani 1 1 d . . . . .
H5A H 1.204524 0.679943 0.147234 0.063 Uiso 1 1 calc R U . . .
H5B H 1.213105 0.768482 0.115433 0.063 Uiso 1 1 calc R U . . .
C6 C 1.103040 0.789440 0.179360 0.055 Uani 1 1 d . . . . .
H6A H 1.060133 0.848106 0.168973 0.066 Uiso 1 1 calc R U . . .
H6B H 1.188151 0.799378 0.196767 0.066 Uiso 1 1 calc R U . . .
C7 C 1.067890 0.682320 0.243660 0.057 Uani 1 1 d . . . . .
H7A H 0.995188 0.650260 0.261980 0.086 Uiso 1 1 calc R U . . .
H7B H 1.122591 0.713578 0.265373 0.086 Uiso 1 1 calc R U . . .
H7C H 1.133568 0.640010 0.224851 0.086 Uiso 1 1 calc R U . . .
C8 C 0.916250 0.816460 0.241510 0.052 Uani 1 1 d . . . . .
H8A H 0.874672 0.863617 0.221215 0.078 Uiso 1 1 calc R U . . .
H8B H 0.981842 0.841404 0.262158 0.078 Uiso 1 1 calc R U . . .
H8C H 0.838878 0.790620 0.260993 0.078 Uiso 1 1 calc R U . . .
N3 N 1.021570 0.713790 0.113700 0.026 Uani 1 1 d . . . . .
H3D H 1.044006 0.665357 0.094978 0.031 Uiso 1 1 calc R U . . .
H3E H 0.990478 0.760274 0.095165 0.031 Uiso 1 1 calc R U . . .
N4 N 0.996250 0.747100 0.211770 0.029 Uani 1 1 d . . . . .
Ni2 Ni 0.862860 0.688080 0.165730 0.021 Uani 1 1 d D . . . .
O15 O 0.419120 0.836490 0.044270 0.027 Uani 1 1 d . . . . .
H15 H 0.364069 0.881710 0.052038 0.040 Uiso 1 1 calc R U . . .
O16 O 0.517220 0.856610 0.118840 0.023 Uani 1 1 d . . . . .
O17 O 0.541840 0.870110 0.201990 0.025 Uani 1 1 d . . . . .
O18 O 0.474930 0.888570 0.282850 0.030 Uani 1 1 d . . . . .
H18 H 0.444457 0.859680 0.306593 0.044 Uiso 1 1 calc R U . . .
O19 O 0.521210 0.714000 0.082680 0.022 Uani 1 1 d . . . . .
O20 O 0.544010 0.725060 0.166780 0.021 Uani 1 1 d . . . . .
O21 O 0.499610 0.743380 0.250730 0.025 Uani 1 1 d . . . . .
O22 O 0.496270 0.586880 0.132960 0.023 Uani 1 1 d . . . . .
O23 O 0.477530 0.603980 0.217400 0.025 Uani 1 1 d . . . . .
O24 O 0.372540 0.487400 0.181340 0.033 Uani 1 1 d . . . . .
H24 H 0.351348 0.476049 0.210072 0.049 Uiso 1 1 calc R U . . .
O25 O 0.730470 0.640730 0.116870 0.023 Uani 1 1 d D . . . .
H25 H 0.749450 0.634030 0.086150 0.035 Uiso 1 1 d D U . . .
O26 O 0.712960 0.659440 0.217730 0.026 Uani 1 1 d . . . . .
H26 H 0.727196 0.630099 0.242672 0.039 Uiso 1 1 calc R U . . .
O27 O 0.746070 0.812950 0.152180 0.023 Uani 1 1 d . . . . .
H27 H 0.770228 0.831028 0.124723 0.034 Uiso 1 1 calc R U . . .
O28 O 0.969890 0.557930 0.171490 0.032 Uani 1 1 d G . . . .
H28A H 1.007510 0.526090 0.147570 0.048 Uiso 1 1 d DG U . . .
H28B H 0.948410 0.519180 0.193420 0.048 Uiso 1 1 d DG U . . .
B19 B -0.028020 0.951890 0.682220 0.026 Uani 1 1 d . . . . .
B20 B 0.119010 0.841640 0.631290 0.023 Uani 1 1 d D . . . .
B21 B 0.105000 0.831410 0.723430 0.024 Uani 1 1 d D . . . .
B22 B 0.092040 0.698930 0.592170 0.026 Uani 1 1 d . . . . .
B23 B 0.177290 0.691290 0.672220 0.023 Uani 1 1 d D . . . .
B24 B 0.063170 0.680170 0.754300 0.023 Uani 1 1 d . . . . .
C13 C 0.712130 0.768990 0.639780 0.058 Uani 1 1 d . . . . .
H13A H 0.757337 0.824675 0.644669 0.070 Uiso 1 1 calc R U . . .
H13B H 0.777296 0.731006 0.617759 0.070 Uiso 1 1 calc R U . . .
C14 C 0.686070 0.721860 0.685930 0.054 Uani 1 1 d . . . . .
H14C H 0.777503 0.713043 0.701610 0.065 Uiso 1 1 calc R U . . .
H14D H 0.654215 0.662530 0.679928 0.065 Uiso 1 1 calc R U . . .
C15 C 0.635980 0.843970 0.742110 0.067 Uani 1 1 d . . . . .
H15A H 0.563425 0.873073 0.764961 0.101 Uiso 1 1 calc R U . . .
H15B H 0.667293 0.887516 0.718325 0.101 Uiso 1 1 calc R U . . .
H15C H 0.718928 0.819297 0.758748 0.101 Uiso 1 1 calc R U . . .
C16 C 0.520690 0.709740 0.754980 0.047 Uani 1 1 d . . . . .
H16A H 0.487203 0.658654 0.739449 0.070 Uiso 1 1 calc R U . . .
H16B H 0.440735 0.739539 0.774808 0.070 Uiso 1 1 calc R U . . .
H16C H 0.598809 0.689324 0.774828 0.070 Uiso 1 1 calc R U . . .
N7 N 0.571900 0.788790 0.620090 0.032 Uani 1 1 d . . . . .
H7D H 0.549224 0.740662 0.604169 0.039 Uiso 1 1 calc R U . . .
H7E H 0.576869 0.835000 0.599163 0.039 Uiso 1 1 calc R U . . .
N8 N 0.573780 0.772420 0.718690 0.037 Uani 1 1 d . . . . .
Ni4 Ni 0.412860 0.821020 0.673780 0.023 Uani 1 1 d D . . . .
O42 O 0.064010 0.658530 0.551230 0.036 Uani 1 1 d . . . . .
H42 H 0.100709 0.605748 0.551158 0.055 Uiso 1 1 calc R U . . .
O43 O 0.128710 0.650300 0.630580 0.025 Uani 1 1 d . . . . .
O44 O 0.129890 0.641980 0.714500 0.025 Uani 1 1 d . . . . .
O45 O 0.009240 0.623640 0.788190 0.029 Uani 1 1 d . . . . .
H45 H -0.042490 0.653155 0.808990 0.044 Uiso 1 1 calc R U . . .
O46 O 0.078620 0.790410 0.591430 0.024 Uani 1 1 d . . . . .
O47 O 0.106280 0.784730 0.675560 0.022 Uani 1 1 d . . . . .
O48 O 0.049500 0.770080 0.760210 0.025 Uani 1 1 d . . . . .
O49 O 0.022610 0.921380 0.638320 0.026 Uani 1 1 d . . . . .
O50 O 0.008400 0.909980 0.723000 0.027 Uani 1 1 d . . . . .
O51 O -0.121090 1.027120 0.684150 0.032 Uani 1 1 d . . . . .
H51 H -0.158490 1.035320 0.710710 0.035 Uiso 1 1 d . . . . .
O52 O 0.269140 0.862930 0.623140 0.026 Uani 1 1 d D . . . .
H52 H 0.289410 0.862990 0.592250 0.038 Uiso 1 1 d D U . . .
O53 O 0.254830 0.848210 0.727590 0.026 Uani 1 1 d D . . . .
H53 H 0.257820 0.884600 0.751110 0.039 Uiso 1 1 d D U . . .
O54 O 0.331900 0.697770 0.668540 0.026 Uani 1 1 d D . . . .
H54 H 0.375820 0.646940 0.659500 0.039 Uiso 1 1 d D U . . .
O55 O 0.468930 0.952490 0.672320 0.041 Uani 1 1 d G . . . .
H55A H 0.473840 0.987920 0.647800 0.061 Uiso 1 1 d DG U . . .
H55B H 0.493210 0.983690 0.695590 0.061 Uiso 1 1 d DG U . . .
B13 B 0.422160 0.961030 0.439240 0.026 Uani 1 1 d . . . . .
B14 B 0.309230 0.847190 0.397820 0.023 Uani 1 1 d . . . . .
B15 B 0.313200 0.845820 0.489570 0.024 Uani 1 1 d D . . . .
B16 B 0.348450 0.702190 0.360180 0.024 Uani 1 1 d . . . . .
B17 B 0.270830 0.704910 0.446550 0.022 Uani 1 1 d D . . . .
B18 B 0.392280 0.697450 0.520620 0.025 Uani 1 1 d . . . . .
C9 C -0.090150 0.727580 0.377220 0.057 Uani 1 1 d . . . . .
H9A H -0.005468 0.743880 0.357490 0.085 Uiso 1 1 calc R U . . .
H9B H -0.163958 0.711663 0.356814 0.085 Uiso 1 1 calc R U . . .
H9C H -0.062520 0.676720 0.397519 0.085 Uiso 1 1 calc R U . . .
C10 C -0.202490 0.874830 0.375100 0.045 Uani 1 1 d . . . . .
H10A H -0.248516 0.924895 0.393894 0.067 Uiso 1 1 calc R U . . .
H10B H -0.272984 0.852040 0.355515 0.067 Uiso 1 1 calc R U . . .
H10C H -0.122002 0.894778 0.354589 0.067 Uiso 1 1 calc R U . . .
C11 C -0.264330 0.777530 0.440690 0.070 Uani 1 1 d . . . . .
H11A H -0.330452 0.737530 0.431883 0.084 Uiso 1 1 calc R U . . .
C12 C -0.274090 0.812640 0.485070 0.109 Uani 1 1 d . . . . .
H12A H -0.364851 0.829877 0.501261 0.130 Uiso 1 1 calc R U . . .
N5 N -0.148260 0.803760 0.407160 0.029 Uani 1 1 d . . . . .
N6 N -0.142090 0.822510 0.506320 0.032 Uani 1 1 d . . . . .
H6C H -0.115081 0.772603 0.522995 0.038 Uiso 1 1 calc R U . . .
H6D H -0.153006 0.869446 0.526438 0.038 Uiso 1 1 calc R U . . .
Ni3 Ni 0.011370 0.843700 0.451420 0.021 Uani 1 1 d D . . . .
O29 O 0.373700 0.651040 0.321130 0.033 Uani 1 1 d . . . . .
H29 H 0.405422 0.681696 0.298267 0.049 Uiso 1 1 calc R U . . .
O30 O 0.299560 0.661460 0.401740 0.024 Uani 1 1 d . . . . .
O31 O 0.347940 0.654850 0.482940 0.023 Uani 1 1 d . . . . .
O32 O 0.463660 0.650720 0.554800 0.030 Uani 1 1 d . . . . .
H32 H 0.455288 0.596221 0.551829 0.045 Uiso 1 1 calc R U . . .
O33 O 0.371120 0.790100 0.359210 0.023 Uani 1 1 d . . . . .
O34 O 0.326370 0.796040 0.443750 0.020 Uani 1 1 d . . . . .
O35 O 0.372440 0.788000 0.526040 0.022 Uani 1 1 d . . . . .
O36 O 0.387320 0.926440 0.398670 0.024 Uani 1 1 d . . . . .
O37 O 0.390490 0.924390 0.483130 0.024 Uani 1 1 d . . . . .
O38 O 0.489990 1.037640 0.435700 0.040 Uani 1 1 d . . . . .
H38 H 0.504421 1.054591 0.462952 0.060 Uiso 1 1 calc R U . . .
O39 O 0.155280 0.867080 0.395660 0.023 Uani 1 1 d . . . . .
H39 H 0.139708 0.903703 0.373588 0.034 Uiso 1 1 calc R U . . .
O40 O 0.157660 0.872010 0.502930 0.022 Uani 1 1 d D . . . .
H40 H 0.145480 0.863080 0.533910 0.033 Uiso 1 1 d D U . . .
O41 O -0.054500 0.977510 0.446900 0.038 Uani 1 1 d G . . . .
H41A H -0.102710 1.009730 0.468980 0.057 Uiso 1 1 d DG U . . .
H41B H -0.066020 1.007920 0.420900 0.057 Uiso 1 1 d DG U . . .
O70 O 0.114270 0.714810 0.459110 0.025 Uani 1 1 d D . . . .
H70 H 0.099760 0.677380 0.482950 0.037 Uiso 1 1 d D U . . .
O62 O 0.231130 0.374440 0.463320 0.163 Uani 1 1 d G . . . .
H62A H 0.256650 0.425580 0.452840 0.245 Uiso 1 1 d DG U . . .
H62B H 0.291830 0.342090 0.484510 0.245 Uiso 1 1 d DG U . . .
O65 O 0.283990 0.493390 0.276820 0.047 Uani 1 1 d G . . . .
H65A H 0.205490 0.490150 0.295130 0.070 Uiso 1 1 d G U . . .
H65B H 0.301090 0.548970 0.277620 0.070 Uiso 1 1 d G U . . .
O67 O 0.469330 -0.040030 -0.113790 0.043 Uani 1 1 d G . . . .
H67A H 0.550660 -0.071570 -0.110870 0.065 Uiso 1 1 d G U . . .
H67B H 0.492780 0.014320 -0.117110 0.065 Uiso 1 1 d G U . . .
O69 O 0.024510 0.998170 0.113000 0.055 Uani 1 1 d G . . . .
H69A H -0.019850 1.018790 0.139240 0.083 Uiso 1 1 d G U . . .
H69B H -0.014740 1.024310 0.088960 0.083 Uiso 1 1 d G U . . .
O61 O 0.440500 0.472890 0.561710 0.043 Uani 1 1 d G . . . .
H61A H 0.512500 0.435160 0.552410 0.064 Uiso 1 1 d G U . . .
H61B H 0.449710 0.479940 0.591750 0.064 Uiso 1 1 d DG U . . .
O56 O -0.231380 1.029000 0.779140 0.041 Uani 1 1 d G . . . .
H56A H -0.323650 1.034050 0.786880 0.062 Uiso 1 1 d G U . . .
H56B H -0.200520 0.978960 0.792070 0.062 Uiso 1 1 d G U . . .
O64 O 0.031910 0.492030 0.335040 0.063 Uani 1 1 d G . . . .
H64A H 0.029310 0.520510 0.361610 0.095 Uiso 1 1 d G U . . .
H64B H -0.014340 0.445450 0.342050 0.095 Uiso 1 1 d G U . . .
O57 O 0.320210 0.963030 0.798000 0.067 Uani 1 1 d G . . . .
H57A H 0.346960 0.952390 0.826470 0.100 Uiso 1 1 d G U . . .
H57B H 0.335110 1.018520 0.792560 0.100 Uiso 1 1 d G U . . .
O66 O 0.215790 -0.028410 -0.056560 0.038 Uani 1 1 d DG . . . .
H66A H 0.240500 -0.034160 -0.027440 0.057 Uiso 1 1 d DG U . . .
H66B H 0.299660 -0.036430 -0.072090 0.057 Uiso 1 1 d G U . . .
O58 O 0.216590 0.463920 0.713440 0.053 Uani 1 1 d G . . . .
H58A H 0.161490 0.455610 0.690770 0.080 Uiso 1 1 d G U . . .
H58B H 0.205370 0.520920 0.718330 0.080 Uiso 1 1 d G U . . .
O68 O 0.239530 0.980480 0.041770 0.039 Uani 1 1 d G . . . .
H68A H 0.249550 1.038950 0.040200 0.058 Uiso 1 1 d G U . . .
H68B H 0.175320 0.983490 0.065830 0.058 Uiso 1 1 d G U . . .
O59 O 0.454760 0.518110 0.656010 0.065 Uani 1 1 d G . . . .
H59A H 0.390600 0.480150 0.661240 0.098 Uiso 1 1 d DG U . . .
H59B H 0.530120 0.494340 0.669230 0.098 Uiso 1 1 d G U . . .
O60 O 0.152110 0.477790 0.538660 0.069 Uani 1 1 d G . . . .
H60A H 0.168870 0.474470 0.508000 0.104 Uiso 1 1 d DG U . . .
H60B H 0.235170 0.462530 0.549770 0.104 Uiso 1 1 d G U . . .
O63 O 0.131030 0.517930 0.419250 0.0825(19) Uani 1 1 d G . . . .
H63A H 0.088150 0.530340 0.447060 0.124 Uiso 1 1 d G U . . .
H63B H 0.197490 0.554080 0.412650 0.124 Uiso 1 1 d DG U . . .

loop_
_atom_site_aniso_label
_atom_site_aniso_U_11
_atom_site_aniso_U_22
_atom_site_aniso_U_33
_atom_site_aniso_U_23
_atom_site_aniso_U_13
_atom_site_aniso_U_12
B1 0.020 0.027 0.022 -0.002 0.005 -0.003
B2 0.022 0.021 0.019 0.000 -0.001 -0.002
B3 0.020 0.027 0.016 0.001 -0.003 -0.004
B4 0.023 0.021 0.020 0.000 -0.002 -0.002
B5 0.023 0.024 0.014 0.000 -0.001 -0.001
B6 0.021 0.025 0.025 0.001 -0.002 -0.006
C1 0.028 0.099 0.043 -0.013 0.007 0.004
C2 0.018 0.106 0.043 0.007 -0.001 0.001
C3 0.050 0.038 0.043 0.007 -0.021 -0.005
C4 0.049 0.038 0.058 -0.009 -0.021 -0.002
N1 0.028 0.035 0.031 -0.001 0.003 -0.010
N2 0.028 0.032 0.032 -0.001 -0.004 -0.004
Ni1 0.019 0.022 0.019 -0.001 0.002 -0.004
O1 0.033 0.023 0.021 0.000 -0.002 -0.005
O2 0.022 0.021 0.021 0.000 -0.002 -0.002
O3 0.021 0.023 0.018 -0.001 0.001 -0.003
O4 0.027 0.021 0.022 0.002 0.000 -0.001
O5 0.032 0.025 0.023 0.002 0.005 -0.004
O6 0.024 0.027 0.018 0.001 0.004 -0.005
O7 0.021 0.019 0.018 -0.002 0.001 -0.002
O8 0.023 0.021 0.020 -0.001 0.001 -0.004
O9 0.028 0.021 0.020 0.000 -0.001 0.002
O10 0.025 0.025 0.021 -0.003 0.001 -0.002
O11 0.021 0.020 0.020 -0.004 0.003 -0.002
O12 0.024 0.023 0.017 -0.001 0.005 -0.003
O13 0.043 0.030 0.025 -0.006 -0.006 0.011
O14 0.047 0.028 0.022 -0.001 0.005 -0.014
B7 0.023 0.023 0.025 -0.003 -0.003 -0.002
B8 0.029 0.020 0.017 -0.003 -0.001 -0.002
B9 0.028 0.021 0.022 -0.002 0.000 -0.002
B10 0.016 0.028 0.023 -0.001 0.005 -0.004
B11 0.026 0.022 0.020 0.000 0.001 -0.004
B12 0.026 0.025 0.019 -0.002 -0.001 -0.003
C5 0.029 0.091 0.037 0.000 0.002 -0.014
C6 0.046 0.073 0.051 -0.011 -0.004 -0.031
C7 0.070 0.055 0.050 0.005 -0.032 0.003
C8 0.053 0.053 0.052 -0.026 -0.016 0.005
N3 0.025 0.028 0.024 0.002 0.002 -0.003
N4 0.029 0.034 0.026 -0.002 -0.002 0.000
Ni2 0.022 0.023 0.019 0.000 0.001 -0.002
O15 0.031 0.027 0.022 -0.002 -0.001 0.004
O16 0.027 0.022 0.019 0.000 0.001 -0.003
O17 0.029 0.023 0.021 -0.001 0.003 -0.004
O18 0.044 0.024 0.020 0.000 0.007 -0.007
O19 0.025 0.023 0.018 0.000 -0.001 -0.003
O20 0.025 0.020 0.018 -0.001 0.003 -0.003
O21 0.030 0.025 0.020 -0.001 0.004 -0.005
O22 0.027 0.020 0.021 -0.002 0.001 -0.004
O23 0.034 0.023 0.019 0.001 0.002 -0.007
O24 0.042 0.032 0.026 -0.001 0.007 -0.016
O25 0.026 0.025 0.018 -0.003 0.001 -0.002
O26 0.029 0.029 0.019 0.005 0.003 -0.002
O27 0.025 0.024 0.019 0.002 0.000 -0.005
O28 0.040 0.027 0.026 0.000 0.007 0.004
B19 0.030 0.024 0.023 0.000 -0.001 -0.004
B20 0.028 0.023 0.018 0.002 0.002 -0.005
B21 0.028 0.024 0.018 0.003 -0.001 -0.002
B22 0.025 0.031 0.020 -0.001 0.007 -0.006
B23 0.028 0.021 0.020 0.000 0.001 -0.001
B24 0.018 0.027 0.023 0.004 -0.001 -0.001
C13 0.032 0.092 0.050 -0.003 -0.002 -0.004
C14 0.030 0.088 0.042 0.020 -0.003 0.008
C15 0.073 0.081 0.055 0.003 -0.038 -0.019
C16 0.042 0.062 0.034 0.014 -0.002 -0.001
N7 0.026 0.036 0.035 -0.003 0.001 -0.005
N8 0.034 0.047 0.030 0.006 -0.007 -0.008
Ni4 0.023 0.026 0.020 0.001 0.000 -0.005
O42 0.061 0.027 0.021 0.002 -0.001 -0.008
O43 0.029 0.023 0.023 0.003 0.000 -0.006
O44 0.028 0.024 0.021 0.003 0.004 0.004
O45 0.035 0.024 0.028 0.001 0.005 -0.002
O46 0.028 0.027 0.017 0.002 0.001 -0.005
O47 0.022 0.023 0.021 0.000 0.000 -0.001
O48 0.031 0.025 0.018 0.000 0.002 -0.002
O49 0.028 0.025 0.023 0.003 0.003 0.000
O50 0.034 0.024 0.022 0.000 0.001 0.001
O51 0.040 0.029 0.023 0.002 0.004 0.008
O52 0.028 0.029 0.019 0.005 0.001 -0.004
O53 0.031 0.027 0.021 -0.003 0.002 -0.005
O54 0.025 0.022 0.030 -0.001 0.000 -0.001
O55 0.063 0.035 0.027 -0.002 0.001 -0.022
B13 0.028 0.026 0.024 0.003 -0.001 -0.004
B14 0.029 0.019 0.020 0.002 0.000 -0.001
B15 0.028 0.020 0.024 0.002 0.002 -0.003
B16 0.023 0.029 0.020 -0.004 0.003 -0.002
B17 0.022 0.025 0.018 0.002 -0.001 -0.004
B18 0.021 0.027 0.027 0.006 0.001 -0.004
C9 0.056 0.049 0.070 -0.026 -0.033 0.006
C10 0.043 0.045 0.048 0.013 -0.017 -0.007
C11 0.042 0.134 0.041 0.009 -0.005 -0.052
C12 0.039 0.254 0.042 -0.035 0.017 -0.073
N5 0.026 0.034 0.026 0.002 -0.005 -0.003
N6 0.027 0.037 0.030 0.001 0.003 -0.001
Ni3 0.021 0.024 0.018 0.000 0.001 -0.001
O29 0.046 0.029 0.022 -0.002 0.008 -0.009
O30 0.028 0.026 0.019 0.000 -0.001 -0.005
O31 0.025 0.022 0.023 0.002 0.001 0.001
O32 0.038 0.028 0.025 0.002 -0.007 -0.001
O33 0.027 0.025 0.018 0.002 0.004 -0.005
O34 0.021 0.021 0.019 0.000 0.002 -0.003
O35 0.026 0.024 0.018 0.001 -0.001 -0.004
O36 0.027 0.027 0.020 0.001 0.001 -0.005
O37 0.028 0.023 0.022 -0.001 -0.002 -0.005
O38 0.062 0.041 0.023 0.009 -0.010 -0.030
O39 0.026 0.024 0.018 0.006 0.002 -0.002
O40 0.025 0.022 0.018 0.000 0.000 -0.003
O41 0.060 0.026 0.024 0.001 0.004 0.013
O70 0.025 0.028 0.021 0.003 0.002 -0.005
O62 0.114 0.163 0.212 0.049 -0.018 -0.015
O65 0.057 0.035 0.047 0.000 0.015 -0.010
O67 0.041 0.026 0.063 0.006 -0.011 -0.003
O69 0.055 0.059 0.054 0.000 -0.011 -0.010
O61 0.042 0.035 0.049 -0.002 0.005 0.007
O56 0.048 0.038 0.037 0.005 -0.002 0.002
O64 0.063 0.046 0.081 -0.004 0.013 -0.023
O57 0.112 0.051 0.044 -0.006 -0.021 -0.033
O66 0.040 0.035 0.038 -0.006 -0.006 0.001
O58 0.079 0.032 0.045 0.013 0.001 0.008
O68 0.045 0.027 0.044 0.003 -0.003 -0.002
O59 0.060 0.072 0.055 0.017 0.007 0.031
O60 0.049 0.045 0.113 -0.008 0.000 -0.003
O63 0.082(4) 0.049(3) 0.119(6) -0.004(3) 0.004(4) -0.027(3)

loop_
_atom_type_symbol
_atom_type_description
_atom_type_scat_dispersion_real
_atom_type_scat_dispersion_imag
_atom_type_scat_source
C C 0.0033 0.0016 'International Tables Vol C Tables 4.2.6.8 and 6.1.1.4'
H H 0.0000 0.0000 'International Tables Vol C Tables 4.2.6.8 and 6.1.1.4'
B B 0.0013 0.0007 'International Tables Vol C Tables 4.2.6.8 and 6.1.1.4'
N N 0.0061 0.0033 'International Tables Vol C Tables 4.2.6.8 and 6.1.1.4'
Ni Ni 0.3393 1.1124 'International Tables Vol C Tables 4.2.6.8 and 6.1.1.4'
O O 0.0106 0.0060 'International Tables Vol C Tables 4.2.6.8 and 6.1.1.4'

loop_
_geom_angle_atom_site_label_1
_geom_angle_atom_site_label_2
_geom_angle_atom_site_label_3
_geom_angle
_geom_angle_site_symmetry_1
_geom_angle_site_symmetry_3
_geom_angle_publ_flag
O2 B1 O1 121.7 . . ?
O2 B1 O3 122.5 . . ?
O3 B1 O1 115.8 . . ?
O2 B2 O7 107.6 . . ?
O2 B2 O8 110.6 . . ?
O4 B2 O2 110.6 . . ?
O4 B2 O7 107.8 . . ?
O4 B2 O8 111.4 . . ?
O8 B2 O7 108.7 . . ?
O4 B3 O5 117.5 . . ?
O4 B3 O6 121.6 . . ?
O5 B3 O6 120.8 . . ?
O3 B4 O7 108.3 . . ?
O3 B4 O12 110.5 . . ?
O9 B4 O3 110.1 . . ?
O9 B4 O7 109.4 . . ?
O9 B4 O12 109.9 . . ?
O12 B4 O7 108.6 . . ?
O6 B5 O7 106.2 . . ?
O10 B5 O6 109.4 . . ?
O10 B5 O7 110.2 . . ?
O10 B5 O11 112.2 . . ?
O11 B5 O6 113.6 . . ?
O11 B5 O7 104.9 . . ?
O10 B6 O9 123.0 . . ?
O10 B6 O13 117.5 . . ?
O13 B6 O9 119.5 . . ?
H1A C1 H1B 107.9 . . ?
C2 C1 H1A 109.2 . . ?
C2 C1 H1B 109.2 . . ?
C2 C1 N1 111.9 . . ?
N1 C1 H1A 109.2 . . ?
N1 C1 H1B 109.2 . . ?
C1 C2 H2A 108.9 . . ?
C1 C2 H2B 108.9 . . ?
C1 C2 N2 113.5 . . ?
H2A C2 H2B 107.7 . . ?
N2 C2 H2A 108.9 . . ?
N2 C2 H2B 108.9 . . ?
H3A C3 H3B 109.5 . . ?
H3A C3 H3C 109.5 . . ?
H3B C3 H3C 109.5 . . ?
N2 C3 H3A 109.5 . . ?
N2 C3 H3B 109.5 . . ?
N2 C3 H3C 109.5 . . ?
H4A C4 H4B 109.5 . . ?
H4A C4 H4C 109.5 . . ?
H4B C4 H4C 109.5 . . ?
N2 C4 H4A 109.5 . . ?
N2 C4 H4B 109.5 . . ?
N2 C4 H4C 109.5 . . ?
C1 N1 H1C 110.5 . . ?
C1 N1 H1D 110.5 . . ?
C1 N1 Ni1 106.1 . . ?
H1C N1 H1D 108.7 . . ?
Ni1 N1 H1C 110.5 . . ?
Ni1 N1 H1D 110.5 . . ?
C2 N2 C3 112.0 . . ?
C2 N2 C4 107.2 . . ?
C2 N2 Ni1 105.1 . . ?
C3 N2 C4 106.5 . . ?
C3 N2 Ni1 111.8 . . ?
C4 N2 Ni1 114.4 . . ?
N1 Ni1 N2 84.2 . . ?
N1 Ni1 O8 92.8 . . ?
N1 Ni1 O12 87.1 . . ?
N2 Ni1 O12 171.1 . . ?
O8 Ni1 N2 96.4 . . ?
O8 Ni1 O12 82.5 . . ?
O11 Ni1 N1 177.0 . . ?
O11 Ni1 N2 93.0 . . ?
O11 Ni1 O8 86.6 . . ?
O11 Ni1 O12 95.8 . . ?
O11 Ni1 O14 88.0 . . ?
O14 Ni1 N1 93.1 . . ?
O14 Ni1 N2 95.5 . . ?
O14 Ni1 O8 167.2 . . ?
O14 Ni1 O12 86.5 . . ?
B1 O1 H1 109.5 . . ?
B1 O2 B2 122.7 . . ?
B1 O3 B4 121.1 . . ?
B3 O4 B2 123.6 . . ?
B3 O5 H5 109.5 . . ?
B3 O6 B5 119.7 . . ?
B2 O7 B5 116.7 . . ?
B4 O7 B2 115.7 . . ?
B4 O7 B5 119.4 . . ?
B2 O8 Ni1 116.3 . . ?
B2 O8 H8 106.5 . . ?
Ni1 O8 H8 128.9 . . ?
B6 O9 B4 122.4 . . ?
B6 O10 B5 122.7 . . ?
B5 O11 Ni1 120.5 . . ?
B5 O11 H11 107.1 . . ?
Ni1 O11 H11 126.9 . . ?
B4 O12 Ni1 115.5 . . ?
B4 O12 H12 109.5 . . ?
Ni1 O12 H12 102.6 . . ?
B6 O13 H13 109.5 . . ?
Ni1 O14 H14A 109.8 . . ?
Ni1 O14 H14B 109.4 . . ?
H14A O14 H14B 104.2 . . ?
O22 B7 O24 116.7 . . ?
O23 B7 O22 123.1 . . ?
O23 B7 O24 120.2 . . ?
O19 B8 O20 107.6 . . ?
O19 B8 O25 111.1 . . ?
O22 B8 O19 110.1 . . ?
O22 B8 O20 107.7 . . ?
O22 B8 O25 111.3 . . ?
O25 B8 O20 109.0 . . ?
O21 B9 O20 107.9 . . ?
O21 B9 O26 111.3 . . ?
O23 B9 O20 109.1 . . ?
O23 B9 O21 109.4 . . ?
O23 B9 O26 113.7 . . ?
O26 B9 O20 105.2 . . ?
O16 B10 O15 122.5 . . ?
O16 B10 O19 123.0 . . ?
O19 B10 O15 114.6 . . ?
O16 B11 O20 106.8 . . ?
O16 B11 O27 113.2 . . ?
O17 B11 O16 110.5 . . ?
O17 B11 O20 108.5 . . ?
O17 B11 O27 110.0 . . ?
O27 B11 O20 107.5 . . ?
O18 B12 O17 118.0 . . ?
O18 B12 O21 121.3 . . ?
O21 B12 O17 120.7 . . ?
H5A C5 H5B 108.2 . . ?
C6 C5 H5A 109.8 . . ?
C6 C5 H5B 109.8 . . ?
C6 C5 N3 109.4 . . ?
N3 C5 H5A 109.8 . . ?
N3 C5 H5B 109.8 . . ?
C5 C6 H6A 109.1 . . ?
C5 C6 H6B 109.1 . . ?
C5 C6 N4 112.4 . . ?
H6A C6 H6B 107.9 . . ?
N4 C6 H6A 109.1 . . ?
N4 C6 H6B 109.1 . . ?
H7A C7 H7B 109.5 . . ?
H7A C7 H7C 109.5 . . ?
H7B C7 H7C 109.5 . . ?
N4 C7 H7A 109.5 . . ?
N4 C7 H7B 109.5 . . ?
N4 C7 H7C 109.5 . . ?
H8A C8 H8B 109.5 . . ?
H8A C8 H8C 109.5 . . ?
H8B C8 H8C 109.5 . . ?
N4 C8 H8A 109.5 . . ?
N4 C8 H8B 109.5 . . ?
N4 C8 H8C 109.5 . . ?
C5 N3 H3D 110.2 . . ?
C5 N3 H3E 110.2 . . ?
C5 N3 Ni2 107.7 . . ?
H3D N3 H3E 108.5 . . ?
Ni2 N3 H3D 110.2 . . ?
Ni2 N3 H3E 110.2 . . ?
C6 N4 Ni2 104.3 . . ?
C7 N4 C6 111.1 . . ?
C7 N4 Ni2 113.0 . . ?
C8 N4 C6 108.4 . . ?
C8 N4 C7 107.5 . . ?
C8 N4 Ni2 112.4 . . ?
N3 Ni2 N4 84.3 . . ?
N3 Ni2 O25 93.0 . . ?
N3 Ni2 O27 91.1 . . ?
N3 Ni2 O28 87.3 . . ?
N4 Ni2 O27 92.1 . . ?
N4 Ni2 O28 94.5 . . ?
O25 Ni2 N4 174.8 . . ?
O25 Ni2 O27 83.5 . . ?
O25 Ni2 O28 89.8 . . ?
O26 Ni2 N3 177.8 . . ?
O26 Ni2 N4 94.8 . . ?
O26 Ni2 O25 88.0 . . ?
O26 Ni2 O27 91.0 . . ?
O26 Ni2 O28 90.8 . . ?
O28 Ni2 O27 173.0 . . ?
B10 O15 H15 109.5 . . ?
B10 O16 B11 120.8 . . ?
B12 O17 B11 124.4 . . ?
B12 O18 H18 109.5 . . ?
B10 O19 B8 122.6 . . ?
B8 O20 B11 115.2 . . ?
B9 O20 B8 116.0 . . ?
B9 O20 B11 118.9 . . ?
B12 O21 B9 123.0 . . ?
B7 O22 B8 122.6 . . ?
B7 O23 B9 121.3 . . ?
B7 O24 H24 109.5 . . ?
B8 O25 Ni2 118.0 . . ?
B8 O25 H25 105.9 . . ?
Ni2 O25 H25 127.7 . . ?
B9 O26 Ni2 123.5 . . ?
B9 O26 H26 109.5 . . ?
Ni2 O26 H26 126.8 . . ?
B11 O27 Ni2 118.2 . . ?
B11 O27 H27 109.5 . . ?
Ni2 O27 H27 109.9 . . ?
Ni2 O28 H28A 124.7 . . ?
Ni2 O28 H28B 124.7 . . ?
H28A O28 H28B 104.5 . . ?
O49 B19 O51 117.4 . . ?
O50 B19 O49 122.8 . . ?
O50 B19 O51 119.9 . . ?
O46 B20 O47 108.1 . . ?
O49 B20 O46 110.6 . . ?
O49 B20 O47 108.4 . . ?
O49 B20 O52 111.1 . . ?
O52 B20 O46 110.1 . . ?
O52 B20 O47 108.3 . . ?
O48 B21 O47 107.1 . . ?
O50 B21 O47 108.8 . . ?
O50 B21 O48 108.7 . . ?
O50 B21 O53 114.0 . . ?
O53 B21 O47 104.5 . . ?
O53 B21 O48 113.4 . . ?
O42 B22 O46 115.9 . . ?
O43 B22 O42 120.8 . . ?
O43 B22 O46 123.2 . . ?
O43 B23 O47 107.9 . . ?
O44 B23 O43 108.9 . . ?
O44 B23 O47 108.4 . . ?
O54 B23 O43 112.3 . . ?
O54 B23 O44 112.1 . . ?
O54 B23 O47 107.1 . . ?
O44 B24 O45 116.4 . . ?
O44 B24 O48 121.9 . . ?
O48 B24 O45 121.7 . . ?
H13A C13 H13B 108.5 . . ?
C14 C13 H13A 110.2 . . ?
C14 C13 H13B 110.2 . . ?
N7 C13 H13A 110.2 . . ?
N7 C13 H13B 110.2 . . ?
N7 C13 C14 107.4 . . ?
C13 C14 H14C 109.1 . . ?
C13 C14 H14D 109.1 . . ?
C13 C14 N8 112.3 . . ?
H14C C14 H14D 107.9 . . ?
N8 C14 H14C 109.1 . . ?
N8 C14 H14D 109.1 . . ?
H15A C15 H15B 109.5 . . ?
H15A C15 H15C 109.5 . . ?
H15B C15 H15C 109.5 . . ?
N8 C15 H15A 109.5 . . ?
N8 C15 H15B 109.5 . . ?
N8 C15 H15C 109.5 . . ?
H16A C16 H16B 109.5 . . ?
H16A C16 H16C 109.5 . . ?
H16B C16 H16C 109.5 . . ?
N8 C16 H16A 109.5 . . ?
N8 C16 H16B 109.5 . . ?
N8 C16 H16C 109.5 . . ?
C13 N7 H7D 109.5 . . ?
C13 N7 H7E 109.5 . . ?
C13 N7 Ni4 110.5 . . ?
H7D N7 H7E 108.1 . . ?
Ni4 N7 H7D 109.5 . . ?
Ni4 N7 H7E 109.5 . . ?
C14 N8 Ni4 104.2 . . ?
C15 N8 C14 110.7 . . ?
C15 N8 C16 109.0 . . ?
C15 N8 Ni4 112.3 . . ?
C16 N8 C14 107.9 . . ?
C16 N8 Ni4 112.6 . . ?
N7 Ni4 N8 83.7 . . ?
N7 Ni4 O52 90.0 . . ?
N7 Ni4 O54 91.1 . . ?
N7 Ni4 O55 90.0 . . ?
O52 Ni4 N8 173.6 . . ?
O52 Ni4 O55 85.9 . . ?
O53 Ni4 N7 177.9 . . ?
O53 Ni4 N8 95.5 . . ?
O53 Ni4 O52 90.7 . . ?
O53 Ni4 O54 87.0 . . ?
O53 Ni4 O55 91.9 . . ?
O54 Ni4 N8 93.7 . . ?
O54 Ni4 O52 85.2 . . ?
O54 Ni4 O55 171.1 . . ?
O55 Ni4 N8 95.3 . . ?
B22 O42 H42 109.5 . . ?
B22 O43 B23 121.6 . . ?
B24 O44 B23 124.2 . . ?
B24 O45 H45 109.5 . . ?
B22 O46 B20 121.3 . . ?
B20 O47 B21 117.3 . . ?
B23 O47 B20 116.6 . . ?
B23 O47 B21 117.0 . . ?
B24 O48 B21 122.0 . . ?
B19 O49 B20 122.9 . . ?
B19 O50 B21 122.6 . . ?
B19 O51 H51 111.4 . . ?
B20 O52 Ni4 118.2 . . ?
B20 O52 H52 106.7 . . ?
Ni4 O52 H52 125.5 . . ?
B21 O53 Ni4 122.5 . . ?
B21 O53 H53 108.3 . . ?
Ni4 O53 H53 126.6 . . ?
B23 O54 Ni4 119.9 . . ?
B23 O54 H54 109.4 . . ?
Ni4 O54 H54 129.8 . . ?
Ni4 O55 H55A 127.0 . . ?
Ni4 O55 H55B 128.4 . . ?
H55A O55 H55B 104.5 . . ?
O36 B13 O37 123.4 . . ?
O36 B13 O38 117.0 . . ?
O38 B13 O37 119.6 . . ?
O33 B14 O34 107.7 . . ?
O33 B14 O36 109.6 . . ?
O36 B14 O34 108.9 . . ?
O39 B14 O33 111.9 . . ?
O39 B14 O34 105.3 . . ?
O39 B14 O36 113.1 . . ?
O35 B15 O34 108.6 . . ?
O35 B15 O40 109.6 . . ?
O37 B15 O34 108.8 . . ?
O37 B15 O35 111.0 . . ?
O37 B15 O40 109.7 . . ?
O40 B15 O34 109.1 . . ?
O29 B16 O30 117.2 . . ?
O29 B16 O33 121.9 . . ?
O33 B16 O30 120.8 . . ?
O30 B17 O31 110.0 . . ?
O30 B17 O34 110.0 . . ?
O30 B17 O70 109.7 . . ?
O31 B17 O34 106.7 . . ?
O31 B17 O70 111.5 . . ?
O70 B17 O34 108.9 . . ?
O31 B18 O32 120.5 . . ?
O31 B18 O35 123.0 . . ?
O32 B18 O35 116.4 . . ?
H9A C9 H9B 109.5 . . ?
H9A C9 H9C 109.5 . . ?
H9B C9 H9C 109.5 . . ?
N5 C9 H9A 109.5 . . ?
N5 C9 H9B 109.5 . . ?
N5 C9 H9C 109.5 . . ?
H10A C10 H10B 109.5 . . ?
H10A C10 H10C 109.5 . . ?
H10B C10 H10C 109.5 . . ?
N5 C10 H10A 109.5 . . ?
N5 C10 H10B 109.5 . . ?
N5 C10 H10C 109.5 . . ?
C12 C11 H11A 121.2 . . ?
C12 C11 N5 117.5 . . ?
N5 C11 H11A 121.2 . . ?
C11 C12 H12A 121.3 . . ?
C11 C12 N6 117.4 . . ?
N6 C12 H12A 121.3 . . ?
C9 N5 Ni3 111.0 . . ?
C10 N5 C9 107.2 . . ?
C10 N5 Ni3 113.6 . . ?
C11 N5 C9 110.2 . . ?
C11 N5 C10 110.6 . . ?
C11 N5 Ni3 104.3 . . ?
C12 N6 H6C 110.4 . . ?
C12 N6 H6D 110.4 . . ?
C12 N6 Ni3 106.8 . . ?
H6C N6 H6D 108.6 . . ?
Ni3 N6 H6C 110.4 . . ?
Ni3 N6 H6D 110.4 . . ?
N6 Ni3 N5 84.1 . . ?
N6 Ni3 O40 89.0 . . ?
N6 Ni3 O70 92.1 . . ?
O39 Ni3 N5 94.0 . . ?
O39 Ni3 N6 177.4 . . ?
O39 Ni3 O40 93.0 . . ?
O39 Ni3 O41 85.7 . . ?
O39 Ni3 O70 89.7 . . ?
O40 Ni3 N5 172.1 . . ?
O41 Ni3 N5 94.4 . . ?
O41 Ni3 N6 92.8 . . ?
O41 Ni3 O40 89.7 . . ?
O41 Ni3 O70 169.7 . . ?
O70 Ni3 N5 95.2 . . ?
O70 Ni3 O40 81.3 . . ?
B16 O29 H29 109.5 . . ?
B16 O30 B17 124.7 . . ?
B18 O31 B17 120.4 . . ?
B18 O32 H32 109.5 . . ?
B16 O33 B14 119.7 . . ?
B15 O34 B14 119.1 . . ?
B15 O34 B17 115.3 . . ?
B17 O34 B14 116.5 . . ?
B18 O35 B15 121.7 . . ?
B13 O36 B14 122.3 . . ?
B13 O37 B15 122.5 . . ?
B13 O38 H38 109.5 . . ?
B14 O39 Ni3 122.4 . . ?
B14 O39 H39 109.5 . . ?
Ni3 O39 H39 124.9 . . ?
B15 O40 Ni3 115.6 . . ?
B15 O40 H40 105.8 . . ?
Ni3 O40 H40 126.3 . . ?
Ni3 O41 H41A 126.5 . . ?
Ni3 O41 H41B 126.0 . . ?
H41A O41 H41B 104.6 . . ?
B17 O70 Ni3 116.1 . . ?
B17 O70 H70 105.3 . . ?
Ni3 O70 H70 126.8 . . ?
H62A O62 H62B 117.5 . . ?
H65A O65 H65B 104.5 . . ?
H67A O67 H67B 104.5 . . ?
H69A O69 H69B 109.4 . . ?
H61A O61 H61B 104.6 . . ?
H56A O56 H56B 104.4 . . ?
H64A O64 H64B 104.6 . . ?
H57A O57 H57B 104.6 . . ?
H66A O66 H66B 100.5 . . ?
H58A O58 H58B 104.5 . . ?
H68A O68 H68B 95.6 . . ?
H59A O59 H59B 104.6 . . ?
H60A O60 H60B 104.6 . . ?
H63A O63 H63B 109.5 . . ?

loop_
_geom_bond_atom_site_label_1
_geom_bond_atom_site_label_2
_geom_bond_distance
_geom_bond_site_symmetry_2
_geom_bond_publ_flag
B1 O1 1.3725 . ?
B1 O2 1.3634 . ?
B1 O3 1.3694 . ?
B2 O2 1.4511 . ?
B2 O4 1.4476 . ?
B2 O7 1.5177 . ?
B2 O8 1.4715 . ?
B3 O4 1.3656 . ?
B3 O5 1.3729 . ?
B3 O6 1.3736 . ?
B4 O3 1.4588 . ?
B4 O7 1.5026 . ?
B4 O9 1.4417 . ?
B4 O12 1.4723 . ?
B5 O6 1.4635 . ?
B5 O7 1.5201 . ?
B5 O10 1.4440 . ?
B5 O11 1.4575 . ?
B6 O9 1.3712 . ?
B6 O10 1.3513 . ?
B6 O13 1.3614 . ?
C1 H1A 0.9900 . ?
C1 H1B 0.9900 . ?
C1 C2 1.4263 . ?
C1 N1 1.4775 . ?
C2 H2A 0.9900 . ?
C2 H2B 0.9900 . ?
C2 N2 1.4718 . ?
C3 H3A 0.9800 . ?
C3 H3B 0.9800 . ?
C3 H3C 0.9800 . ?
C3 N2 1.4754 . ?
C4 H4A 0.9800 . ?
C4 H4B 0.9800 . ?
C4 H4C 0.9800 . ?
C4 N2 1.4795 . ?
N1 H1C 0.9100 . ?
N1 H1D 0.9100 . ?
N1 Ni1 2.0905 . ?
N2 Ni1 2.1234 . ?
Ni1 O8 2.1070 . ?
Ni1 O11 2.0591 . ?
Ni1 O12 2.1571 . ?
Ni1 O14 2.0710 . ?
O1 H1 0.8400 . ?
O5 H5 0.8400 . ?
O8 H8 0.8774 . ?
O11 H11 0.8759 . ?
O12 H12 0.8400 . ?
O13 H13 0.8400 . ?
O14 H14A 0.8742 . ?
O14 H14B 0.8758 . ?
B7 O22 1.3691 . ?
B7 O23 1.3571 . ?
B7 O24 1.3768 . ?
B8 O19 1.4656 . ?
B8 O20 1.5239 . ?
B8 O22 1.4489 . ?
B8 O25 1.4704 . ?
B9 O20 1.5128 . ?
B9 O21 1.4488 . ?
B9 O23 1.4339 . ?
B9 O26 1.4590 . ?
B10 O15 1.3717 . ?
B10 O16 1.3619 . ?
B10 O19 1.3644 . ?
B11 O16 1.4566 . ?
B11 O17 1.4560 . ?
B11 O20 1.5242 . ?
B11 O27 1.4611 . ?
B12 O17 1.3749 . ?
B12 O18 1.3532 . ?
B12 O21 1.3692 . ?
C5 H5A 0.9900 . ?
C5 H5B 0.9900 . ?
C5 C6 1.4633 . ?
C5 N3 1.4796 . ?
C6 H6A 0.9900 . ?
C6 H6B 0.9900 . ?
C6 N4 1.4827 . ?
C7 H7A 0.9800 . ?
C7 H7B 0.9800 . ?
C7 H7C 0.9800 . ?
C7 N4 1.4725 . ?
C8 H8A 0.9800 . ?
C8 H8B 0.9800 . ?
C8 H8C 0.9800 . ?
C8 N4 1.4693 . ?
N3 H3D 0.9100 . ?
N3 H3E 0.9100 . ?
N3 Ni2 2.0650 . ?
N4 Ni2 2.1264 . ?
Ni2 O25 2.0969 . ?
Ni2 O26 2.0206 . ?
Ni2 O27 2.1394 . ?
Ni2 O28 2.1363 . ?
O15 H15 0.8400 . ?
O18 H18 0.8400 . ?
O24 H24 0.8400 . ?
O25 H25 0.8788 . ?
O26 H26 0.8400 . ?
O27 H27 0.8400 . ?
O28 H28A 0.8700 . ?
O28 H28B 0.8704 . ?
B19 O49 1.3665 . ?
B19 O50 1.3584 . ?
B19 O51 1.3685 . ?
B20 O46 1.4681 . ?
B20 O47 1.5104 . ?
B20 O49 1.4466 . ?
B20 O52 1.4669 . ?
B21 O47 1.5348 . ?
B21 O48 1.4766 . ?
B21 O50 1.4274 . ?
B21 O53 1.4582 . ?
B22 O42 1.3703 . ?
B22 O43 1.3506 . ?
B22 O46 1.3768 . ?
B23 O43 1.4593 . ?
B23 O44 1.4591 . ?
B23 O47 1.5076 . ?
B23 O54 1.4522 . ?
B24 O44 1.3559 . ?
B24 O45 1.3702 . ?
B24 O48 1.3649 . ?
C13 H13A 0.9900 . ?
C13 H13B 0.9900 . ?
C13 C14 1.4905 . ?
C13 N7 1.4675 . ?
C14 H14C 0.9900 . ?
C14 H14D 0.9900 . ?
C14 N8 1.5087 . ?
C15 H15A 0.9800 . ?
C15 H15B 0.9800 . ?
C15 H15C 0.9800 . ?
C15 N8 1.4615 . ?
C16 H16A 0.9800 . ?
C16 H16B 0.9800 . ?
C16 H16C 0.9800 . ?
C16 N8 1.4729 . ?
N7 H7D 0.9100 . ?
N7 H7E 0.9100 . ?
N7 Ni4 2.0743 . ?
N8 Ni4 2.1167 . ?
Ni4 O52 2.0904 . ?
Ni4 O53 2.0579 . ?
Ni4 O54 2.0818 . ?
Ni4 O55 2.0971 . ?
O42 H42 0.8400 . ?
O45 H45 0.8400 . ?
O51 H51 0.8104 . ?
O52 H52 0.8795 . ?
O53 H53 0.8731 . ?
O54 H54 0.8710 . ?
O55 H55A 0.8700 . ?
O55 H55B 0.8705 . ?
B13 O36 1.3419 . ?
B13 O37 1.3729 . ?
B13 O38 1.3662 . ?
B14 O33 1.4548 . ?
B14 O34 1.5125 . ?
B14 O36 1.4571 . ?
B14 O39 1.4493 . ?
B15 O34 1.4998 . ?
B15 O35 1.4514 . ?
B15 O37 1.4446 . ?
B15 O40 1.4939 . ?
B16 O29 1.3518 . ?
B16 O30 1.3830 . ?
B16 O33 1.3627 . ?
B17 O30 1.4324 . ?
B17 O31 1.4638 . ?
B17 O34 1.5121 . ?
B17 O70 1.4740 . ?
B18 O31 1.3626 . ?
B18 O32 1.3680 . ?
B18 O35 1.3738 . ?
C9 H9A 0.9800 . ?
C9 H9B 0.9800 . ?
C9 H9C 0.9800 . ?
C9 N5 1.4790 . ?
C10 H10A 0.9800 . ?
C10 H10B 0.9800 . ?
C10 H10C 0.9800 . ?
C10 N5 1.4749 . ?
C11 H11A 0.9500 . ?
C11 C12 1.3636 . ?
C11 N5 1.4624 . ?
C12 H12A 0.9500 . ?
C12 N6 1.4326 . ?
N5 Ni3 2.1496 . ?
N6 H6C 0.9100 . ?
N6 H6D 0.9100 . ?
N6 Ni3 2.0720 . ?
Ni3 O39 2.0398 . ?
Ni3 O40 2.1443 . ?
Ni3 O41 2.0660 . ?
Ni3 O70 2.1106 . ?
O29 H29 0.8400 . ?
O32 H32 0.8400 . ?
O38 H38 0.8400 . ?
O39 H39 0.8400 . ?
O40 H40 0.8844 . ?
O41 H41A 0.8706 . ?
O41 H41B 0.8694 . ?
O70 H70 0.8831 . ?
O62 H62A 0.8694 . ?
O62 H62B 0.9558 . ?
O65 H65A 0.8695 . ?
O65 H65B 0.8694 . ?
O67 H67A 0.8697 . ?
O67 H67B 0.8701 . ?
O69 H69A 0.8701 . ?
O69 H69B 0.8698 . ?
O61 H61A 0.8702 . ?
O61 H61B 0.8694 . ?
O56 H56A 0.8702 . ?
O56 H56B 0.8704 . ?
O64 H64A 0.8693 . ?
O64 H64B 0.8701 . ?
O57 H57A 0.8694 . ?
O57 H57B 0.8712 . ?
O66 H66A 0.8729 . ?
O66 H66B 0.8685 . ?
O58 H58A 0.8694 . ?
O58 H58B 0.8703 . ?
O68 H68A 0.8965 . ?
O68 H68B 0.8711 . ?
O59 H59A 0.8684 . ?
O59 H59B 0.8695 . ?
O60 H60A 0.8705 . ?
O60 H60B 0.8705 . ?
O63 H63A 0.8703 . ?
O63 H63B 0.8702 . ?

loop_
_geom_torsion_atom_site_label_1
_geom_torsion_atom_site_label_2
_geom_torsion_atom_site_label_3
_geom_torsion_atom_site_label_4
_geom_torsion
_geom_torsion_site_symmetry_1
_geom_torsion_site_symmetry_2
_geom_torsion_site_symmetry_3
_geom_torsion_site_symmetry_4
_geom_torsion_publ_flag
C1 C2 N2 C3 86.1 . . . . ?
C1 C2 N2 C4 -157.5 . . . . ?
C1 C2 N2 Ni1 -35.4 . . . . ?
C2 C1 N1 Ni1 -38.0 . . . . ?
N1 C1 C2 N2 51.6 . . . . ?
O1 B1 O2 B2 -179.0 . . . . ?
O1 B1 O3 B4 -179.7 . . . . ?
O2 B1 O3 B4 0.0 . . . . ?
O2 B2 O4 B3 -119.1 . . . . ?
O2 B2 O7 B4 -50.6 . . . . ?
O2 B2 O7 B5 161.0 . . . . ?
O2 B2 O8 Ni1 126.9 . . . . ?
O3 B1 O2 B2 1.3 . . . . ?
O3 B4 O7 B2 52.0 . . . . ?
O3 B4 O7 B5 -160.5 . . . . ?
O3 B4 O9 B6 144.6 . . . . ?
O3 B4 O12 Ni1 -127.9 . . . . ?
O4 B2 O2 B1 140.5 . . . . ?
O4 B2 O7 B4 -169.9 . . . . ?
O4 B2 O7 B5 41.7 . . . . ?
O4 B2 O8 Ni1 -109.6 . . . . ?
O4 B3 O6 B5 3.7 . . . . ?
O5 B3 O4 B2 157.3 . . . . ?
O5 B3 O6 B5 -175.3 . . . . ?
O6 B3 O4 B2 -21.8 . . . . ?
O6 B5 O7 B2 -56.6 . . . . ?
O6 B5 O7 B4 156.2 . . . . ?
O6 B5 O10 B6 -136.0 . . . . ?
O6 B5 O11 Ni1 130.6 . . . . ?
O7 B2 O2 B1 23.0 . . . . ?
O7 B2 O4 B3 -1.7 . . . . ?
O7 B2 O8 Ni1 9.0 . . . . ?
O7 B4 O3 B1 -25.6 . . . . ?
O7 B4 O9 B6 25.7 . . . . ?
O7 B4 O12 Ni1 -9.2 . . . . ?
O7 B5 O6 B3 32.4 . . . . ?
O7 B5 O10 B6 -19.6 . . . . ?
O7 B5 O11 Ni1 15.0 . . . . ?
O8 B2 O2 B1 -95.6 . . . . ?
O8 B2 O4 B3 117.5 . . . . ?
O8 B2 O7 B4 69.2 . . . . ?
O8 B2 O7 B5 -79.2 . . . . ?
O9 B4 O3 B1 -145.1 . . . . ?
O9 B4 O7 B2 172.1 . . . . ?
O9 B4 O7 B5 -40.5 . . . . ?
O9 B4 O12 Ni1 110.4 . . . . ?
O9 B6 O10 B5 6.7 . . . . ?
O10 B5 O6 B3 151.3 . . . . ?
O10 B5 O7 B2 -175.1 . . . . ?
O10 B5 O7 B4 37.8 . . . . ?
O10 B5 O11 Ni1 -104.6 . . . . ?
O10 B6 O9 B4 -10.1 . . . . ?
O11 B5 O6 B3 -82.4 . . . . ?
O11 B5 O7 B2 64.0 . . . . ?
O11 B5 O7 B4 -83.2 . . . . ?
O11 B5 O10 B6 96.9 . . . . ?
O12 B4 O3 B1 93.2 . . . . ?
O12 B4 O7 B2 -68.0 . . . . ?
O12 B4 O7 B5 79.5 . . . . ?
O12 B4 O9 B6 -93.4 . . . . ?
O13 B6 O9 B4 172.4 . . . . ?
O13 B6 O10 B5 -175.8 . . . . ?
C5 C6 N4 C7 83.5 . . . . ?
C5 C6 N4 C8 -158.7 . . . . ?
C5 C6 N4 Ni2 -38.7 . . . . ?
C6 C5 N3 Ni2 -39.1 . . . . ?
N3 C5 C6 N4 54.0 . . . . ?
O15 B10 O16 B11 -179.9 . . . . ?
O15 B10 O19 B8 -171.0 . . . . ?
O16 B10 O19 B8 9.7 . . . . ?
O16 B11 O17 B12 135.6 . . . . ?
O16 B11 O20 B8 56.0 . . . . ?
O16 B11 O20 B9 -159.6 . . . . ?
O16 B11 O27 Ni2 -128.5 . . . . ?
O17 B11 O16 B10 -148.2 . . . . ?
O17 B11 O20 B8 175.2 . . . . ?
O17 B11 O20 B9 -40.4 . . . . ?
O17 B11 O27 Ni2 107.3 . . . . ?
O17 B12 O21 B9 13.5 . . . . ?
O18 B12 O17 B11 174.8 . . . . ?
O18 B12 O21 B9 -167.3 . . . . ?
O19 B8 O20 B9 166.3 . . . . ?
O19 B8 O20 B11 -48.2 . . . . ?
O19 B8 O22 B7 -138.0 . . . . ?
O19 B8 O25 Ni2 120.4 . . . . ?
O19 B10 O16 B11 -0.7 . . . . ?
O20 B8 O19 B10 14.7 . . . . ?
O20 B8 O22 B7 -21.0 . . . . ?
O20 B8 O25 Ni2 2.0 . . . . ?
O20 B9 O21 B12 -32.0 . . . . ?
O20 B9 O23 B7 25.7 . . . . ?
O20 B9 O26 Ni2 -0.1 . . . . ?
O20 B11 O16 B10 -30.4 . . . . ?
O20 B11 O17 B12 18.8 . . . . ?
O20 B11 O27 Ni2 -10.7 . . . . ?
O21 B9 O20 B8 -169.2 . . . . ?
O21 B9 O20 B11 46.6 . . . . ?
O21 B9 O23 B7 143.5 . . . . ?
O21 B9 O26 Ni2 -116.7 . . . . ?
O21 B12 O17 B11 -6.1 . . . . ?
O22 B7 O23 B9 -0.6 . . . . ?
O22 B8 O19 B10 131.8 . . . . ?
O22 B8 O20 B9 47.6 . . . . ?
O22 B8 O20 B11 -166.9 . . . . ?
O22 B8 O25 Ni2 -116.6 . . . . ?
O23 B7 O22 B8 -1.9 . . . . ?
O23 B9 O20 B8 -50.5 . . . . ?
O23 B9 O20 B11 165.3 . . . . ?
O23 B9 O21 B12 -150.5 . . . . ?
O23 B9 O26 Ni2 119.2 . . . . ?
O24 B7 O22 B8 177.6 . . . . ?
O24 B7 O23 B9 179.9 . . . . ?
O25 B8 O19 B10 -104.5 . . . . ?
O25 B8 O20 B9 -73.2 . . . . ?
O25 B8 O20 B11 72.3 . . . . ?
O25 B8 O22 B7 98.4 . . . . ?
O26 B9 O20 B8 71.8 . . . . ?
O26 B9 O20 B11 -72.3 . . . . ?
O26 B9 O21 B12 83.0 . . . . ?
O26 B9 O23 B7 -91.4 . . . . ?
O27 B11 O16 B10 87.8 . . . . ?
O27 B11 O17 B12 -98.6 . . . . ?
O27 B11 O20 B8 -65.9 . . . . ?
O27 B11 O20 B9 78.6 . . . . ?
C13 C14 N8 C15 -79.6 . . . . ?
C13 C14 N8 C16 161.2 . . . . ?
C13 C14 N8 Ni4 41.3 . . . . ?
C14 C13 N7 Ni4 36.6 . . . . ?
N7 C13 C14 N8 -53.1 . . . . ?
O42 B22 O43 B23 171.8 . . . . ?
O42 B22 O46 B20 -174.0 . . . . ?
O43 B22 O46 B20 6.7 . . . . ?
O43 B23 O44 B24 -131.8 . . . . ?
O43 B23 O47 B20 -51.1 . . . . ?
O43 B23 O47 B21 162.6 . . . . ?
O43 B23 O54 Ni4 122.8 . . . . ?
O44 B23 O43 B22 147.1 . . . . ?
O44 B23 O47 B20 -168.9 . . . . ?
O44 B23 O47 B21 44.8 . . . . ?
O44 B23 O54 Ni4 -114.2 . . . . ?
O44 B24 O48 B21 0.7 . . . . ?
O45 B24 O44 B23 171.7 . . . . ?
O45 B24 O48 B21 -178.8 . . . . ?
O46 B20 O47 B21 -164.7 . . . . ?
O46 B20 O47 B23 49.1 . . . . ?
O46 B20 O49 B19 139.3 . . . . ?
O46 B20 O52 Ni4 -122.5 . . . . ?
O46 B22 O43 B23 -9.0 . . . . ?
O47 B20 O46 B22 -25.5 . . . . ?
O47 B20 O49 B19 20.9 . . . . ?
O47 B20 O52 Ni4 -4.5 . . . . ?
O47 B21 O48 B24 26.5 . . . . ?
O47 B21 O50 B19 -23.2 . . . . ?
O47 B21 O53 Ni4 5.2 . . . . ?
O47 B23 O43 B22 29.6 . . . . ?
O47 B23 O44 B24 -14.7 . . . . ?
O47 B23 O54 Ni4 4.6 . . . . ?
O48 B21 O47 B20 163.6 . . . . ?
O48 B21 O47 B23 -50.4 . . . . ?
O48 B21 O50 B19 -139.5 . . . . ?
O48 B21 O53 Ni4 121.5 . . . . ?
O48 B24 O44 B23 -7.8 . . . . ?
O49 B19 O50 B21 1.3 . . . . ?
O49 B20 O46 B22 -144.1 . . . . ?
O49 B20 O47 B21 -44.7 . . . . ?
O49 B20 O47 B23 169.1 . . . . ?
O49 B20 O52 Ni4 114.6 . . . . ?
O50 B19 O49 B20 0.2 . . . . ?
O50 B21 O47 B20 46.2 . . . . ?
O50 B21 O47 B23 -167.8 . . . . ?
O50 B21 O48 B24 143.9 . . . . ?
O50 B21 O53 Ni4 -113.4 . . . . ?
O51 B19 O49 B20 -178.6 . . . . ?
O51 B19 O50 B21 -179.9 . . . . ?
O52 B20 O46 B22 92.6 . . . . ?
O52 B20 O47 B21 76.0 . . . . ?
O52 B20 O47 B23 -70.2 . . . . ?
O52 B20 O49 B19 -98.0 . . . . ?
O53 B21 O47 B20 -75.9 . . . . ?
O53 B21 O47 B23 70.2 . . . . ?
O53 B21 O48 B24 -88.2 . . . . ?
O53 B21 O50 B19 92.9 . . . . ?
O54 B23 O43 B22 -88.1 . . . . ?
O54 B23 O44 B24 103.3 . . . . ?
O54 B23 O47 B20 70.0 . . . . ?
O54 B23 O47 B21 -76.3 . . . . ?
C11 C12 N6 Ni3 30.1 . . . . ?
C12 C11 N5 C9 142.9 . . . . ?
C12 C11 N5 C10 -98.8 . . . . ?
C12 C11 N5 Ni3 23.6 . . . . ?
N5 C11 C12 N6 -38.5 . . . . ?
O29 B16 O30 B17 178.4 . . . . ?
O29 B16 O33 B14 164.4 . . . . ?
O30 B16 O33 B14 -16.3 . . . . ?
O30 B17 O31 B18 150.3 . . . . ?
O30 B17 O34 B14 37.8 . . . . ?
O30 B17 O34 B15 -175.4 . . . . ?
O30 B17 O70 Ni3 -105.0 . . . . ?
O31 B17 O30 B16 -127.3 . . . . ?
O31 B17 O34 B14 157.1 . . . . ?
O31 B17 O34 B15 -56.2 . . . . ?
O31 B17 O70 Ni3 132.9 . . . . ?
O31 B18 O35 B15 -5.4 . . . . ?
O32 B18 O31 B17 179.6 . . . . ?
O32 B18 O35 B15 172.9 . . . . ?
O33 B14 O34 B15 162.0 . . . . ?
O33 B14 O34 B17 -52.6 . . . . ?
O33 B14 O36 B13 -138.5 . . . . ?
O33 B14 O39 Ni3 125.5 . . . . ?
O33 B16 O30 B17 -1.0 . . . . ?
O34 B14 O33 B16 41.0 . . . . ?
O34 B14 O36 B13 -20.9 . . . . ?
O34 B14 O39 Ni3 8.8 . . . . ?
O34 B15 O35 B18 -18.1 . . . . ?
O34 B15 O37 B13 21.2 . . . . ?
O34 B15 O40 Ni3 -5.9 . . . . ?
O34 B17 O30 B16 -10.0 . . . . ?
O34 B17 O31 B18 31.0 . . . . ?
O34 B17 O70 Ni3 15.4 . . . . ?
O35 B15 O34 B14 -164.2 . . . . ?
O35 B15 O34 B17 50.0 . . . . ?
O35 B15 O37 B13 140.7 . . . . ?
O35 B15 O40 Ni3 -124.7 . . . . ?
O35 B18 O31 B17 -2.2 . . . . ?
O36 B13 O37 B15 -1.5 . . . . ?
O36 B14 O33 B16 159.3 . . . . ?
O36 B14 O34 B15 43.2 . . . . ?
O36 B14 O34 B17 -171.4 . . . . ?
O36 B14 O39 Ni3 -110.0 . . . . ?
O37 B13 O36 B14 1.4 . . . . ?
O37 B15 O34 B14 -43.2 . . . . ?
O37 B15 O34 B17 171.0 . . . . ?
O37 B15 O35 B18 -137.7 . . . . ?
O37 B15 O40 Ni3 113.2 . . . . ?
O38 B13 O36 B14 -177.3 . . . . ?
O38 B13 O37 B15 177.1 . . . . ?
O39 B14 O33 B16 -74.3 . . . . ?
O39 B14 O34 B15 -78.4 . . . . ?
O39 B14 O34 B17 67.0 . . . . ?
O39 B14 O36 B13 95.8 . . . . ?
O40 B15 O34 B14 76.4 . . . . ?
O40 B15 O34 B17 -69.4 . . . . ?
O40 B15 O35 B18 101.0 . . . . ?
O40 B15 O37 B13 -98.0 . . . . ?
O70 B17 O30 B16 109.7 . . . . ?
O70 B17 O31 B18 -87.7 . . . . ?
O70 B17 O34 B14 -82.4 . . . . ?
O70 B17 O34 B15 64.3 . . . . ?
